data_1555592
loop_
_publ_author_name
'Durantie, Estelle'
'Huwiler, Samuel'
'Leroux, Jean-Christophe'
'Castagner, Bastien'

_publ_section_title
;
 A Chiral Phosphoramidite Reagent for the Synthesis of Inositol
 Phosphates.
;
_journal_issue 13
_journal_name_full 'Organic letters'
_journal_page_first 3162
_journal_page_last 3165
_journal_paper_doi 10.1021/acs.orglett.6b01374
_journal_volume 18
_journal_year 2016
_chemical_absolute_configuration ad
_chemical_formula_moiety 'C66 H66 O12 P2'
_chemical_formula_sum 'C66 H66 O12 P2'
_chemical_formula_weight 1113.11
_space_group_crystal_system triclinic
_space_group_IT_number 1
_space_group_name_Hall 'P 1'
_space_group_name_H-M_alt 'P 1'
_atom_sites_solution_hydrogens geom
_atom_sites_solution_primary direct
_audit_creation_date 2014-10-20
_audit_creation_method
;
Olex2 1.2
(compiled 2014.09.19 svn.r3010 for OlexSys, GUI svn.r4874)
;
_cell_angle_alpha 71.165(6)
_cell_angle_beta 81.596(6)
_cell_angle_gamma 89.993(6)
_cell_formula_units_Z 2
_cell_length_a 11.2057(8)
_cell_length_b 15.2204(14)
_cell_length_c 18.506(2)
_cell_measurement_reflns_used 3867
_cell_measurement_temperature 100.0(2)
_cell_measurement_theta_max 48.78
_cell_measurement_theta_min 2.55
_cell_volume 2951.5(5)
_computing_cell_refinement 'Bruker SAINT'
_computing_data_collection 'Bruker APEX2'
_computing_data_reduction 'Bruker SAINT'
_computing_molecular_graphics 'Olex2 (Dolomanov et al., 2009)'
_computing_publication_material 'Olex2 (Dolomanov et al., 2009)'
_computing_structure_refinement 'XL (Sheldrick, 2008)'
_computing_structure_solution 'XS (Sheldrick, 2008)'
_diffrn_ambient_temperature 100.0(2)
_diffrn_detector 'Bruker APEX2 area detector'
_diffrn_detector_area_resol_mean 8.33
_diffrn_detector_type 'CCD area detector'
_diffrn_measured_fraction_theta_full 0.564
_diffrn_measured_fraction_theta_max 0.978
_diffrn_measurement_device 'kappa-stage diffractometer'
_diffrn_measurement_device_type 'Bruker Kappa Apex2 Duo'
_diffrn_measurement_method '\w and \f scans'
_diffrn_radiation_monochromator 'double mirror optics'
_diffrn_radiation_probe x-ray
_diffrn_radiation_type CuK\a
_diffrn_radiation_wavelength 1.54178
_diffrn_reflns_av_unetI/netI 0.1419
_diffrn_reflns_Laue_measured_fraction_full 0.564
_diffrn_reflns_Laue_measured_fraction_max 0.978
_diffrn_reflns_limit_h_max 8
_diffrn_reflns_limit_h_min -11
_diffrn_reflns_limit_k_max 15
_diffrn_reflns_limit_k_min -15
_diffrn_reflns_limit_l_max 18
_diffrn_reflns_limit_l_min -18
_diffrn_reflns_number 10027
_diffrn_reflns_point_group_measured_fraction_full 0.479
_diffrn_reflns_point_group_measured_fraction_max 0.831
_diffrn_reflns_theta_full 67.679
_diffrn_reflns_theta_max 50.403
_diffrn_reflns_theta_min 2.553
_diffrn_source 'microfocus sealed X-ray tube'
_diffrn_source_type 'Incoatec I\ms'
_diffrn_standards_number 0
_exptl_absorpt_coefficient_mu 1.178
_exptl_absorpt_correction_T_max 0.6619
_exptl_absorpt_correction_T_min 0.4546
_exptl_absorpt_correction_type multi-scan
_exptl_absorpt_process_details
;
SADABS-2012/1 (Bruker,2012) was used for absorption correction.
wR2(int) was 0.1250 before and 0.0865 after correction.
The Ratio of minimum to maximum transmission is 0.6868.
The \l/2 correction factor is 0.0015.
;
_exptl_crystal_colour 'clear colourless'
_exptl_crystal_colour_lustre clear
_exptl_crystal_colour_primary colourless
_exptl_crystal_density_diffrn 1.251
_exptl_crystal_description plate
_exptl_crystal_F_000 1173
_exptl_crystal_size_max 0.14
_exptl_crystal_size_mid 0.1
_exptl_crystal_size_min 0.02
_refine_diff_density_max 1.448
_refine_diff_density_min -0.745
_refine_diff_density_rms 0.198
_refine_ls_abs_structure_details
;
 Flack x determined using 2517 quotients [(I+)-(I-)]/[(I+)+(I-)]
 (Parsons, Flack and Wagner, Acta Cryst. B69 (2013) 249-259).
;
_refine_ls_abs_structure_Flack 0.10(3)
_refine_ls_extinction_coef 0.034(3)
_refine_ls_extinction_expression Fc^*^=kFc[1+0.001xFc^2^\l^3^/sin(2\q)]^-1/4^
_refine_ls_extinction_method SHELXL
_refine_ls_goodness_of_fit_ref 1.069
_refine_ls_hydrogen_treatment constr
_refine_ls_matrix_type full
_refine_ls_number_parameters 1263
_refine_ls_number_reflns 10027
_refine_ls_number_restraints 1949
_refine_ls_restrained_S_all 0.992
_refine_ls_R_factor_all 0.1512
_refine_ls_R_factor_gt 0.1275
_refine_ls_shift/su_max 0.000
_refine_ls_shift/su_mean 0.000
_refine_ls_structure_factor_coef Fsqd
_refine_ls_weighting_details 'w=1/[\s^2^(Fo^2^)+(0.1776P)^2^+13.1266P] where P=(Fo^2^+2Fc^2^)/3'
_refine_ls_weighting_scheme calc
_refine_ls_wR_factor_gt 0.2978
_refine_ls_wR_factor_ref 0.3200
_reflns_Friedel_coverage 0.698
_reflns_Friedel_fraction_full 0.394
_reflns_Friedel_fraction_max 0.683
_reflns_number_gt 7904
_reflns_number_total 10027
_reflns_threshold_expression 'I > 2\s(I)'
_cod_data_source_file ol6b01374_si_001.cif
_cod_data_source_block cu_pa253214_0m_12a
_cod_depositor_comments
;

2022-04-19
Z value and formula fixed to values more according to usual
chemical conventions.                 miguel
;
_cod_original_formula_sum 'C132 H129 O24 P4'
_cod_original_formula_weight 2223.22
_cod_original_formula_moiety 'C66 H63 O12 P2, C66 H66 O12 P2'
_cod_original_formula_units_Z 1
_cod_database_code 1555592
_shelxl_version_number 2014/6
_shelx_space_group_comment
;
The symmetry employed for this shelxl refinement is uniquely defined
by the following loop, which should always be used as a source of
symmetry information in preference to the above space-group names.
They are only intended as comments.
;
_olex2_refinement_description
;
1. Fixed Uiso
 At 1.2 times of:
  All C(H) groups, All C(H,H) groups
2. Rigid bond restraints
 All non-hydrogen atoms
 with sigma for 1-2 distances of 0.01 and sigma for 1-3 distances of 0.01
3. Uiso/Uaniso restraints and constraints
Uanis(C11) \\sim Ueq, Uanis(C20) \\sim Ueq, Uanis(C27) \\sim Ueq, Uanis(C03Y)
\\sim Ueq, Uanis(C04D) \\sim Ueq, Uanis(C9) \\sim Ueq, Uanis(C040) \\sim Ueq:
with sigma of 0.005 and sigma for terminal atoms of 0.01
Uanis(C038) \\sim Ueq, Uanis(C03Q) \\sim Ueq, Uanis(C00X) \\sim Ueq,
Uanis(C02S) \\sim Ueq, Uanis(C02X) \\sim Ueq, Uanis(C032) \\sim Ueq: with sigma
of 0.005 and sigma for terminal atoms of 0.01
Uanis(C011) \\sim Ueq, Uanis(C015) \\sim Ueq, Uanis(C03A) \\sim Ueq,
Uanis(C034) \\sim Ueq, Uanis(C02O) \\sim Ueq, Uanis(C02N) \\sim Ueq: with sigma
of 0.005 and sigma for terminal atoms of 0.01
Uanis(C03T) \\sim Ueq, Uanis(C03R) \\sim Ueq, Uanis(C04A) \\sim Ueq,
Uanis(C043) \\sim Ueq, Uanis(C03Z) \\sim Ueq, Uanis(C03U) \\sim Ueq: with sigma
of 0.005 and sigma for terminal atoms of 0.01
Uanis(O005) \\sim Ueq, Uanis(O008) \\sim Ueq: with sigma of 0.005 and sigma for
terminal atoms of 0.01
Uanis(O00I) \\sim Ueq, Uanis(O00H) \\sim Ueq: with sigma of 0.005 and sigma for
terminal atoms of 0.01
Uanis(O00R) \\sim Ueq, Uanis(O00C) \\sim Ueq: with sigma of 0.005 and sigma for
terminal atoms of 0.01
Uanis(O00B) \\sim Ueq: with sigma of 0.005 and sigma for terminal atoms of 0.01
Uanis(C01F) \\sim Ueq: with sigma of 0.005 and sigma for terminal atoms of 0.01
Uanis(C01U) \\sim Ueq, Uanis(C012) \\sim Ueq, Uanis(C046) \\sim Ueq,
Uanis(C03L) \\sim Ueq, Uanis(C02B) \\sim Ueq, Uanis(C024) \\sim Ueq: with sigma
of 0.005 and sigma for terminal atoms of 0.01
4. Rigid body (RIGU) restrains
 All non-hydrogen atoms
 with sigma for 1-2 distances of 0.004 and sigma for 1-3 distances of 0.004
5.a Ternary CH refined with riding coordinates:
 C00W(H00W), C013(H013), C014(H014), C016(H016), C019(H019), C01A(H01W),
 C01C(H01C), C01E(H01E), C01F(H01F), C01G(H01Z), C01I(H01), C01N(H01N),
 C01Q(H01Q), C01S(H0AA), C01X(H1AA), C022(H022), C025(H025), C026(H026),
 C028(H028), C02F(H02G)
5.b Secondary CH2 refined with riding coordinates:
 C018(H01T,H01V), C01H(H01A,H01B), C01K(H01D,H01G), C01L(H01H,H01I), C01T(H01J,
 H01K), C01V(H01L,H01M), C01W(H01O,H01R), C020(H02A,H02C), C027(H02H,H02K),
 C02D(H02Q,H02R), C02H(H02S,H02W), C02W(H3AA,H), C03G(H03A,H03B)
5.c Aromatic/amide H refined with riding coordinates:
 C00T(H00T), C01R(H01S), C01Y(H01Y), C02P(H02P), C030(H030), C00U(H00U),
 C02T(H02T), C036(H036), C033(H033), C02Z(H02Z), C00V(H00V), C02E(H02E),
 C02L(H02L), C02U(H02U), C03K(H03K), C00X(H00X), C02X(H02X), C032(H032),
 C038(H038), C03Q(H03Q), C00Z(H00Z), C02N(H02N), C02O(H02O), C034(H034),
 C03A(H03C), C015(H015), C01U(H01U), C024(H024), C02B(H02B), C03L(H03L),
 C046(H046), C01D(H01X), C02J(H02J), C039(H039), C03D(H03D), C023(H023),
 C029(H029), C02V(H02V), C03C(H03E), C03E(H03F), C03W(H03W), C01P(H01P),
 C01Z(H2AA), C021(H021), C03B(H03G), C03O(H03O), C042(H042), C02A(H02D),
 C03I(H03I), C03J(H03J), C03N(H03N), C03P(H03P), C02C(H02F), C02I(H02I),
 C02K(H02Y), C03H(H03H), C03X(H03X), C044(H044), C048(H048), C02M(H02M),
 C041(H041), C047(H047), C049(H049), C04B(H04B), C02Q(H02), C02Y(H4AA),
 C03M(H03M), C02R(H5AA), C03F(H03S), C01O(H6AA), C031(H031), C03R(H03R),
 C03U(H03U), C03Z(H03Z), C043(H043), C04A(H04A), C040(H040), C045(H045), C9(H9),
  C11(H11), C20(H20), C27(H27), C03Y(H03Y)
5.d Fitted hexagon refined as free rotating group:
 C00T(C01J,C01R,C01Y,C02P,C030), C00U(C02T,C036,C033,C02Z,C00Y), C00V(C017,
 C02E,C02L,C02U,C03K), C00X(C02S,C02X,C032,C038,C03Q), C011(C02N,C02O,C034,C03A,
 C015), C012(C01U,C024,C02B,C03L,C046), C01B(C01D,C02J,C039,C03D,C023),
 C01M(C029,C02V,C03C,C03E,C03W), C01Z(C021,C03B,C03O,C042,C02G), C02A(C037,C03I,
 C03J,C03N,C03P), C02K(C03H,C03S,C03X,C044,C048), C02M(C03V,C041,C047,C049,
 C04B), C02Y(C03M,C02R,C03F,C01O,C010), C03R(C03T,C03U,C03Z,C043,C04A), C04D(C9,
 C11,C20,C27,C03Y)
;
_olex2_submission_original_sample_id pa253214
_olex2_submission_special_instructions 'No special instructions were received'

loop_
_space_group_symop_operation_xyz
'x, y, z'

loop_
_atom_site_label
_atom_site_type_symbol
_atom_site_fract_x
_atom_site_fract_y
_atom_site_fract_z
_atom_site_U_iso_or_equiv
_atom_site_adp_type
_atom_site_occupancy
_atom_site_site_symmetry_order
_atom_site_calc_flag
_atom_site_refinement_flags_posn
_atom_site_refinement_flags_adp
P001 P 1.0048(5) 0.4970(4) 0.4824(3) 0.0305(16) Uani 1 1 d . U
P002 P 0.4915(5) 0.4934(4) 0.5435(3) 0.0294(15) Uani 1 1 d . U
P003 P 0.5995(6) 0.0809(5) 0.6239(4) 0.0365(16) Uani 1 1 d . U
P004 P 0.1546(6) 0.9113(4) 0.3999(4) 0.0325(16) Uani 1 1 d . U
O005 O 0.4939(13) 0.5938(10) 0.4814(8) 0.029(3) Uani 1 1 d . U
O006 O 0.9026(13) 0.5062(10) 0.4334(8) 0.027(3) Uani 1 1 d . U
O007 O 0.2092(14) 0.9633(11) 0.4535(9) 0.036(3) Uani 1 1 d . U
O008 O 0.9722(13) 0.4021(11) 0.5435(8) 0.031(3) Uani 1 1 d . U
O009 O 0.5450(14) 0.0011(11) 0.6984(9) 0.039(4) Uani 1 1 d . U
O00A O 0.5314(13) 0.6912(10) 0.3262(8) 0.027(3) Uani 1 1 d . U
O00B O 0.1385(14) 0.9912(11) 0.3229(8) 0.033(3) Uani 1 1 d . U
O00C O 1.1322(13) 0.5042(11) 0.4428(9) 0.035(4) Uani 1 1 d . U
O00D O 0.4910(14) 0.4157(11) 0.5031(9) 0.036(3) Uani 1 1 d . U
O00E O 0.0468(15) 0.8539(11) 0.4349(9) 0.041(4) Uani 1 1 d . U
O00F O 0.8233(13) 0.2801(10) 0.5061(8) 0.031(3) Uani 1 1 d . U
O00G O 0.5965(13) 0.4859(10) 0.5815(7) 0.026(3) Uani 1 1 d . U
O00H O 0.3645(12) 0.4841(9) 0.5951(7) 0.022(3) Uani 1 1 d . U
O00I O 0.3210(13) 0.7133(10) 0.5197(8) 0.031(3) Uani 1 1 d . U
O00J O 0.3487(14) 0.6462(11) 0.2371(8) 0.037(4) Uani 1 1 d . U
O00K O 0.9405(13) 0.2944(11) 0.7038(9) 0.033(4) Uani 1 1 d . U
O00L O 0.2703(14) 0.8594(10) 0.3812(9) 0.036(3) Uani 1 1 d . U
O00M O 0.6766(15) 0.0300(11) 0.5718(9) 0.042(4) Uani 1 1 d . U
O00N O 0.9840(15) 0.5776(12) 0.5206(10) 0.044(4) Uani 1 1 d . U
O00O O 0.5039(15) 0.1375(11) 0.5897(9) 0.041(4) Uani 1 1 d . U
O00P O 0.7190(17) 0.3373(13) 0.7943(9) 0.050(4) Uani 1 1 d . U
O00Q O 0.1850(13) 0.7742(10) 0.2761(8) 0.032(4) Uani 1 1 d . U
O00R O 0.7054(14) 0.1311(10) 0.6449(9) 0.035(3) Uani 1 1 d . U
O00S O 0.5675(14) 0.2181(11) 0.7498(9) 0.040(4) Uani 1 1 d . U
C00T C 0.9610(11) 0.6999(11) 0.6114(8) 0.042(6) Uani 1 1 d . U
H00T H 1.0269 0.7193 0.5703 0.050 Uiso 1 1 calc R .
C01J C 0.8676(13) 0.6423(10) 0.6075(7) 0.027(4) Uani 1 1 d G U
C01R C 0.7711(12) 0.6140(11) 0.6677(8) 0.034(5) Uani 1 1 d G U
H01S H 0.7073 0.5746 0.6651 0.040 Uiso 1 1 calc R .
C01Y C 0.7681(13) 0.6433(13) 0.7317(8) 0.052(7) Uani 1 1 d G U
H01Y H 0.7021 0.6239 0.7728 0.062 Uiso 1 1 calc R .
C02P C 0.8615(15) 0.7009(13) 0.7356(8) 0.052(7) Uani 1 1 d G U
H02P H 0.8594 0.7209 0.7793 0.063 Uiso 1 1 calc R .
C030 C 0.9579(13) 0.7292(12) 0.6754(9) 0.047(7) Uani 1 1 d G U
H030 H 1.0218 0.7686 0.6780 0.057 Uiso 1 1 calc R .
C00U C 0.5033(13) 0.2895(11) 0.4157(7) 0.035(5) Uani 1 1 d . U
H00U H 0.5485 0.2699 0.4573 0.042 Uiso 1 1 calc R .
C02T C 0.5329(12) 0.2609(10) 0.3515(9) 0.043(6) Uani 1 1 d G U
H02T H 0.5984 0.2218 0.3491 0.052 Uiso 1 1 calc R .
C036 C 0.4668(14) 0.2896(11) 0.2907(7) 0.041(5) Uani 1 1 d G U
H036 H 0.4870 0.2701 0.2467 0.049 Uiso 1 1 calc R .
C033 C 0.3710(13) 0.3469(11) 0.2942(7) 0.045(6) Uani 1 1 d G U
H033 H 0.3258 0.3666 0.2526 0.054 Uiso 1 1 calc R .
C02Z C 0.3414(11) 0.3755(10) 0.3584(8) 0.033(5) Uani 1 1 d G U
H02Z H 0.2759 0.4146 0.3608 0.039 Uiso 1 1 calc R .
C00Y C 0.4075(13) 0.3468(10) 0.4192(7) 0.035(4) Uani 1 1 d G U
C00V C 0.2326(12) 1.0500(12) 0.5810(8) 0.047(6) Uani 1 1 d . U
H00V H 0.3031 1.0787 0.5459 0.056 Uiso 1 1 calc R .
C017 C 0.1317(15) 1.0282(13) 0.5533(7) 0.038(5) Uani 1 1 d G U
C02E C 0.0286(13) 0.9862(15) 0.6047(9) 0.058(8) Uani 1 1 d G U
H02E H -0.0404 0.9713 0.5857 0.070 Uiso 1 1 calc R .
C02L C 0.0265(14) 0.9660(17) 0.6836(8) 0.072(9) Uani 1 1 d G U
H02L H -0.0439 0.9373 0.7187 0.086 Uiso 1 1 calc R .
C02U C 0.1275(16) 0.9878(16) 0.7113(7) 0.070(9) Uani 1 1 d G U
H02U H 0.1261 0.9740 0.7653 0.084 Uiso 1 1 calc R .
C03K C 0.2306(13) 1.0298(13) 0.6600(9) 0.049(6) Uani 1 1 d G U
H03K H 0.2996 1.0447 0.6789 0.058 Uiso 1 1 calc R .
C00W C 0.833(2) 0.2704(16) 0.5859(13) 0.027(4) Uani 1 1 d . U
H00W H 0.8981 0.2275 0.6050 0.032 Uiso 1 1 calc R .
C00X C 0.2886(16) 0.7849(10) 0.6711(9) 0.051(5) Uani 1 1 d . U
H00X H 0.2539 0.8388 0.6409 0.061 Uiso 1 1 calc R .
C02S C 0.3655(15) 0.7347(11) 0.6351(7) 0.039(4) Uani 1 1 d G U
C02X C 0.4162(15) 0.6559(11) 0.6793(9) 0.046(5) Uani 1 1 d G U
H02X H 0.4688 0.6216 0.6546 0.056 Uiso 1 1 calc R .
C032 C 0.3901(16) 0.6274(10) 0.7594(9) 0.049(5) Uani 1 1 d G U
H032 H 0.4248 0.5735 0.7896 0.058 Uiso 1 1 calc R .
C038 C 0.3133(17) 0.6776(12) 0.7954(7) 0.051(5) Uani 1 1 d G U
H038 H 0.2954 0.6581 0.8502 0.061 Uiso 1 1 calc R .
C03Q C 0.2625(16) 0.7564(12) 0.7513(9) 0.059(6) Uani 1 1 d G U
H03Q H 0.2100 0.7908 0.7759 0.071 Uiso 1 1 calc R .
C00Z C 0.908(2) 0.2300(19) 0.4767(14) 0.043(5) Uani 1 1 d . U
H00Z H 0.9527 0.1822 0.5064 0.052 Uiso 1 1 calc R .
C011 C 0.6544(15) -0.0346(13) 0.4723(7) 0.046(4) Uani 1 1 d . U
C02N C 0.5786(13) 0.0107(13) 0.4204(10) 0.052(5) Uani 1 1 d G U
H02N H 0.5018 0.0285 0.4388 0.062 Uiso 1 1 calc R .
C02O C 0.6150(16) 0.0299(14) 0.3415(9) 0.063(6) Uani 1 1 d G U
H02O H 0.5631 0.0608 0.3060 0.076 Uiso 1 1 calc R .
C034 C 0.7272(17) 0.0038(14) 0.3146(7) 0.062(6) Uani 1 1 d G U
H034 H 0.7521 0.0169 0.2607 0.075 Uiso 1 1 calc R .
C03A C 0.8031(14) -0.0414(13) 0.3666(9) 0.054(5) Uani 1 1 d G U
H03C H 0.8798 -0.0592 0.3482 0.065 Uiso 1 1 calc R .
C015 C 0.7667(15) -0.0606(12) 0.4454(9) 0.049(5) Uani 1 1 d G U
H015 H 0.8186 -0.0915 0.4809 0.059 Uiso 1 1 calc R .
C012 C 0.0873(12) 0.8508(13) 0.1737(9) 0.047(5) Uani 1 1 d . U
C01U C -0.0178(15) 0.8572(12) 0.2215(7) 0.047(5) Uani 1 1 d G U
H01U H -0.0153 0.8520 0.2738 0.056 Uiso 1 1 calc R .
C024 C -0.1267(13) 0.8712(12) 0.1928(9) 0.046(5) Uani 1 1 d G U
H024 H -0.1986 0.8755 0.2255 0.056 Uiso 1 1 calc R .
C02B C -0.1304(13) 0.8788(14) 0.1163(10) 0.060(6) Uani 1 1 d G U
H02B H -0.2049 0.8884 0.0967 0.071 Uiso 1 1 calc R .
C03L C -0.0253(17) 0.8724(14) 0.0685(7) 0.064(6) Uani 1 1 d G U
H03L H -0.0278 0.8776 0.0162 0.077 Uiso 1 1 calc R .
C046 C 0.0836(14) 0.8584(14) 0.0971(9) 0.057(5) Uani 1 1 d G U
H046 H 0.1555 0.8541 0.0644 0.069 Uiso 1 1 calc R .
C013 C 0.293(2) 0.7510(16) 0.3097(13) 0.030(4) Uani 1 1 d . U
H013 H 0.3612 0.7948 0.2774 0.036 Uiso 1 1 calc R .
C014 C 0.858(2) 0.3680(15) 0.5911(12) 0.024(4) Uani 1 1 d . U
H014 H 0.7933 0.4097 0.5699 0.028 Uiso 1 1 calc R .
C016 C 0.363(2) 0.7171(17) 0.4399(13) 0.030(4) Uani 1 1 d . U
H016 H 0.4381 0.7587 0.4201 0.036 Uiso 1 1 calc R .
C018 C 0.838(2) 0.6912(17) 0.4651(13) 0.033(5) Uani 1 1 d . U
H01T H 0.7697 0.7270 0.4795 0.040 Uiso 1 1 calc R .
H01V H 0.9101 0.7340 0.4449 0.040 Uiso 1 1 calc R .
C019 C 0.433(2) 0.6257(17) 0.3535(12) 0.028(4) Uani 1 1 d . U
H019 H 0.4590 0.5631 0.3525 0.034 Uiso 1 1 calc R .
C01A C 0.856(2) 0.3602(16) 0.6741(12) 0.027(4) Uani 1 1 d . U
H01W H 0.8828 0.4218 0.6763 0.032 Uiso 1 1 calc R .
C01B C 0.8526(14) 0.5705(11) 0.3035(7) 0.036(5) Uani 1 1 d . U
C01D C 0.9006(15) 0.6192(11) 0.2272(8) 0.044(7) Uani 1 1 d G U
H01X H 0.9641 0.6652 0.2161 0.052 Uiso 1 1 calc R .
C02J C 0.8557(16) 0.6005(12) 0.1672(6) 0.050(7) Uani 1 1 d G U
H02J H 0.8885 0.6338 0.1151 0.060 Uiso 1 1 calc R .
C039 C 0.7629(16) 0.5332(12) 0.1835(7) 0.049(6) Uani 1 1 d G U
H039 H 0.7322 0.5205 0.1425 0.059 Uiso 1 1 calc R .
C03D C 0.7149(15) 0.4846(11) 0.2597(8) 0.050(7) Uani 1 1 d G U
H03D H 0.6515 0.4386 0.2708 0.060 Uiso 1 1 calc R .
C023 C 0.7598(14) 0.5032(11) 0.3197(6) 0.037(6) Uani 1 1 d G U
H023 H 0.7270 0.4699 0.3718 0.045 Uiso 1 1 calc R .
C01C C 0.323(2) 0.6518(16) 0.3159(12) 0.031(4) Uani 1 1 d . U
H01C H 0.2530 0.6082 0.3463 0.037 Uiso 1 1 calc R .
C01E C 0.379(2) 0.3803(17) 0.4880(13) 0.033(4) Uani 1 1 d . U
H01E H 0.3227 0.4320 0.4756 0.039 Uiso 1 1 calc R .
C01F C 0.274(2) 0.7553(14) 0.3919(12) 0.025(4) Uani 1 1 d . U
H01F H 0.1933 0.7248 0.4190 0.031 Uiso 1 1 calc R .
C01G C 0.727(2) 0.3362(16) 0.7165(12) 0.030(4) Uani 1 1 d . U
H01Z H 0.6715 0.3821 0.6885 0.036 Uiso 1 1 calc R .
C01H C 0.402(3) 0.762(2) 0.5483(14) 0.052(6) Uani 1 1 d . U
H01A H 0.3964 0.8303 0.5243 0.063 Uiso 1 1 calc R .
H01B H 0.4860 0.7461 0.5356 0.063 Uiso 1 1 calc R .
C01I C 0.895(2) 0.5969(16) 0.3670(13) 0.031(4) Uani 1 1 d . U
H01 H 0.9759 0.6304 0.3486 0.037 Uiso 1 1 calc R .
C01K C 0.592(2) 0.7093(18) 0.2462(13) 0.036(5) Uani 1 1 d . U
H01D H 0.5643 0.6615 0.2259 0.044 Uiso 1 1 calc R .
H01G H 0.6805 0.7051 0.2456 0.044 Uiso 1 1 calc R .
C01L C 0.320(3) 0.3012(18) 0.5627(14) 0.043(6) Uani 1 1 d . U
H01H H 0.2649 0.2609 0.5481 0.052 Uiso 1 1 calc R .
H01I H 0.3835 0.2623 0.5865 0.052 Uiso 1 1 calc R .
C01M C 0.9088(15) 0.1889(10) 0.8361(8) 0.047(6) Uani 1 1 d . U
C029 C 0.8577(16) 0.1809(11) 0.9112(9) 0.048(6) Uani 1 1 d G U
H029 H 0.8593 0.2332 0.9286 0.057 Uiso 1 1 calc R .
C02V C 0.8042(17) 0.0965(13) 0.9609(7) 0.060(7) Uani 1 1 d G U
H02V H 0.7693 0.0911 1.0122 0.072 Uiso 1 1 calc R .
C03C C 0.8019(18) 0.0201(10) 0.9355(9) 0.065(7) Uani 1 1 d G U
H03E H 0.7653 -0.0376 0.9695 0.078 Uiso 1 1 calc R .
C03E C 0.8530(18) 0.0281(11) 0.8604(10) 0.063(7) Uani 1 1 d G U
H03F H 0.8514 -0.0242 0.8430 0.076 Uiso 1 1 calc R .
C03W C 0.9064(16) 0.1125(12) 0.8107(8) 0.049(6) Uani 1 1 d G U
H03W H 0.9413 0.1180 0.7594 0.059 Uiso 1 1 calc R .
C01N C 0.326(2) 0.3941(16) 0.6571(12) 0.030(4) Uani 1 1 d . U
H01N H 0.3979 0.3585 0.6742 0.036 Uiso 1 1 calc R .
C01P C 0.098(2) 0.509(2) 0.7698(15) 0.048(6) Uani 1 1 d . U
H01P H 0.0393 0.5543 0.7595 0.057 Uiso 1 1 calc R .
C01Q C 0.393(2) 0.6248(16) 0.4390(12) 0.027(4) Uani 1 1 d . U
H01Q H 0.3217 0.5807 0.4636 0.033 Uiso 1 1 calc R .
C01S C 0.694(2) 0.2427(16) 0.7157(12) 0.028(4) Uani 1 1 d . U
H0AA H 0.7456 0.1968 0.7474 0.034 Uiso 1 1 calc R .
C01T C 0.195(2) 1.1266(17) 0.4102(13) 0.036(5) Uani 1 1 d . U
H01J H 0.2839 1.1232 0.4092 0.044 Uiso 1 1 calc R .
H01K H 0.1699 1.1797 0.4276 0.044 Uiso 1 1 calc R .
C01V C 0.248(3) 0.612(2) 0.2120(16) 0.049(6) Uani 1 1 d . U
H01L H 0.1934 0.6626 0.1942 0.058 Uiso 1 1 calc R .
H01M H 0.2023 0.5621 0.2561 0.058 Uiso 1 1 calc R .
C01W C 0.247(2) 0.3398(17) 0.6228(13) 0.034(5) Uani 1 1 d . U
H01O H 0.1863 0.3812 0.5979 0.041 Uiso 1 1 calc R .
H01R H 0.2034 0.2873 0.6654 0.041 Uiso 1 1 calc R .
C01X C 0.608(2) -0.0845(17) 0.7355(14) 0.040(4) Uani 1 1 d . U
H1AA H 0.6960 -0.0691 0.7326 0.048 Uiso 1 1 calc R .
C01Z C 0.3350(12) 0.1365(11) 0.8014(6) 0.031(5) Uani 1 1 d . U
H2AA H 0.3609 0.1576 0.7472 0.037 Uiso 1 1 calc R .
C021 C 0.2132(11) 0.1150(12) 0.8307(8) 0.040(6) Uani 1 1 d G U
H021 H 0.1559 0.1214 0.7965 0.048 Uiso 1 1 calc R .
C03B C 0.1753(11) 0.0842(15) 0.9101(8) 0.067(9) Uani 1 1 d G U
H03G H 0.0921 0.0695 0.9302 0.081 Uiso 1 1 calc R .
C03O C 0.2591(15) 0.0748(17) 0.9602(6) 0.070(9) Uani 1 1 d G U
H03O H 0.2332 0.0537 1.0145 0.084 Uiso 1 1 calc R .
C042 C 0.3809(13) 0.0963(16) 0.9310(8) 0.082(11) Uani 1 1 d G U
H042 H 0.4382 0.0899 0.9652 0.098 Uiso 1 1 calc R .
C02G C 0.4188(10) 0.1272(13) 0.8516(8) 0.034(5) Uani 1 1 d G U
C020 C 0.207(2) 0.8395(18) 0.2009(13) 0.038(5) Uani 1 1 d . U
H02A H 0.2656 0.8162 0.1666 0.046 Uiso 1 1 calc R .
H02C H 0.2399 0.8994 0.2019 0.046 Uiso 1 1 calc R .
C022 C 0.861(2) 0.6107(17) 0.5398(13) 0.031(4) Uani 1 1 d . U
H022 H 0.7989 0.5587 0.5535 0.037 Uiso 1 1 calc R .
C025 C 0.137(2) 1.0417(17) 0.4669(14) 0.042(5) Uani 1 1 d . U
H025 H 0.0535 1.0345 0.4563 0.050 Uiso 1 1 calc R .
C026 C 0.709(2) 0.2342(15) 0.6345(12) 0.029(4) Uani 1 1 d . U
H026 H 0.6424 0.2652 0.6063 0.035 Uiso 1 1 calc R .
C027 C 0.655(2) -0.1371(18) 0.6139(14) 0.044(5) Uani 1 1 d . U
H02H H 0.7439 -0.1348 0.6130 0.052 Uiso 1 1 calc R .
H02K H 0.6345 -0.1904 0.5977 0.052 Uiso 1 1 calc R .
C028 C 0.622(2) -0.0491(17) 0.5566(14) 0.039(4) Uani 1 1 d . U
H028 H 0.5323 -0.0458 0.5676 0.047 Uiso 1 1 calc R .
C02A C 0.5641(18) 0.8809(13) 0.2220(8) 0.057(6) Uani 1 1 d . U
H02D H 0.5784 0.8715 0.2732 0.068 Uiso 1 1 calc R .
C037 C 0.5651(17) 0.8063(10) 0.1940(9) 0.047(6) Uani 1 1 d G U
C03I C 0.5441(16) 0.8201(11) 0.1190(9) 0.049(6) Uani 1 1 d G U
H03I H 0.5448 0.7692 0.0999 0.059 Uiso 1 1 calc R .
C03J C 0.5221(17) 0.9084(13) 0.0720(7) 0.054(6) Uani 1 1 d G U
H03J H 0.5078 0.9178 0.0207 0.065 Uiso 1 1 calc R .
C03N C 0.521(2) 0.9830(10) 0.0999(10) 0.073(8) Uani 1 1 d G U
H03N H 0.5061 1.0433 0.0678 0.088 Uiso 1 1 calc R .
C03P C 0.542(2) 0.9692(11) 0.1749(11) 0.073(8) Uani 1 1 d G U
H03P H 0.5414 1.0201 0.1940 0.087 Uiso 1 1 calc R .
C02C C 0.115(3) 0.462(2) 0.8433(17) 0.057(7) Uani 1 1 d . U
H02F H 0.0698 0.4786 0.8845 0.069 Uiso 1 1 calc R .
C02D C 0.553(2) 0.1447(17) 0.8228(13) 0.035(5) Uani 1 1 d . U
H02Q H 0.5936 0.1631 0.8601 0.042 Uiso 1 1 calc R .
H02R H 0.5890 0.0877 0.8165 0.042 Uiso 1 1 calc R .
C02F C 0.210(2) 1.0759(17) 0.2876(14) 0.043(5) Uani 1 1 d . U
H02G H 0.2975 1.0640 0.2890 0.051 Uiso 1 1 calc R .
C02H C 0.807(2) 0.6544(17) 0.4005(13) 0.034(5) Uani 1 1 d . U
H02S H 0.7299 0.6168 0.4208 0.041 Uiso 1 1 calc R .
H02W H 0.7912 0.7090 0.3571 0.041 Uiso 1 1 calc R .
C02I C 0.271(3) 0.375(2) 0.7956(14) 0.051(7) Uani 1 1 d . U
H02I H 0.3344 0.3327 0.8051 0.061 Uiso 1 1 calc R .
C02K C 0.549(2) -0.2368(16) 0.9429(11) 0.102(12) Uani 1 1 d . U
H02Y H 0.5898 -0.2821 0.9777 0.122 Uiso 1 1 calc R .
C03H C 0.6080(16) -0.1873(16) 0.8694(12) 0.087(10) Uani 1 1 d G U
H03H H 0.6895 -0.1989 0.8540 0.104 Uiso 1 1 calc R .
C03S C 0.5479(17) -0.1210(13) 0.8184(9) 0.056(6) Uani 1 1 d G U
C03X C 0.4287(17) -0.1041(12) 0.8409(10) 0.058(7) Uani 1 1 d G U
H03X H 0.3876 -0.0588 0.8061 0.070 Uiso 1 1 calc R .
C044 C 0.3695(15) -0.1536(14) 0.9144(11) 0.066(7) Uani 1 1 d G U
H044 H 0.2880 -0.1420 0.9298 0.079 Uiso 1 1 calc R .
C048 C 0.430(2) -0.2199(15) 0.9654(9) 0.082(9) Uani 1 1 d G U
H048 H 0.3891 -0.2537 1.0156 0.098 Uiso 1 1 calc R .
C02M C 0.4072(16) 0.5480(15) 0.1307(11) 0.068(8) Uani 1 1 d . U
H02M H 0.4653 0.5518 0.1623 0.081 Uiso 1 1 calc R .
C03V C 0.2898(17) 0.5736(14) 0.1471(10) 0.060(7) Uani 1 1 d G U
C041 C 0.2048(15) 0.5680(15) 0.1009(12) 0.065(7) Uani 1 1 d G U
H041 H 0.1246 0.5854 0.1122 0.078 Uiso 1 1 calc R .
C047 C 0.2371(19) 0.5368(16) 0.0383(11) 0.079(8) Uani 1 1 d G U
H047 H 0.1789 0.5330 0.0067 0.094 Uiso 1 1 calc R .
C049 C 0.354(2) 0.5113(15) 0.0218(10) 0.084(9) Uani 1 1 d G U
H049 H 0.3765 0.4900 -0.0210 0.101 Uiso 1 1 calc R .
C04B C 0.4395(16) 0.5169(15) 0.0680(12) 0.076(8) Uani 1 1 d G U
H04B H 0.5197 0.4994 0.0568 0.091 Uiso 1 1 calc R .
C02Q C 0.965(2) 0.2818(19) 0.7800(13) 0.039(5) Uani 1 1 d . U
H02 H 1.0092 0.3252 0.7939 0.047 Uiso 1 1 calc R .
C02W C 0.593(3) -0.1537(19) 0.6966(15) 0.050(6) Uani 1 1 d . U
H3AA H 0.5051 -0.1623 0.6970 0.060 Uiso 1 1 calc R .
H H 0.6195 -0.2135 0.7292 0.060 Uiso 1 1 calc R .
C02Y C 0.8539(16) 0.2149(11) 0.3554(9) 0.057(7) Uani 1 1 d . U
H4AA H 0.8004 0.1637 0.3861 0.068 Uiso 1 1 calc R .
C03M C 0.8671(18) 0.2417(13) 0.2753(10) 0.069(8) Uani 1 1 d G U
H03M H 0.8227 0.2090 0.2512 0.082 Uiso 1 1 calc R .
C02R C 0.9453(18) 0.3165(14) 0.2303(7) 0.059(7) Uani 1 1 d G U
H5AA H 0.9544 0.3349 0.1756 0.071 Uiso 1 1 calc R .
C03F C 1.0103(16) 0.3645(11) 0.2655(9) 0.050(6) Uani 1 1 d G U
H03S H 1.0637 0.4156 0.2348 0.060 Uiso 1 1 calc R .
C01O C 0.9971(14) 0.3377(11) 0.3456(9) 0.041(5) Uani 1 1 d G U
H6AA H 1.0415 0.3704 0.3697 0.049 Uiso 1 1 calc R .
C010 C 0.9189(15) 0.2628(12) 0.3906(7) 0.041(5) Uani 1 1 d G U
C031 C 0.168(2) 0.4880(17) 0.7100(14) 0.037(5) Uani 1 1 d . U
H031 H 0.1578 0.5223 0.6585 0.044 Uiso 1 1 calc R .
C035 C 0.254(2) 0.4179(17) 0.7218(14) 0.039(5) Uani 1 1 d . U
C03G C 0.170(3) 1.1455(18) 0.3309(15) 0.051(6) Uani 1 1 d . U
H03A H 0.2082 1.2072 0.2993 0.061 Uiso 1 1 calc R .
H03B H 0.0815 1.1508 0.3325 0.061 Uiso 1 1 calc R .
C03R C 0.0826(17) 1.0890(13) 0.1846(10) 0.065(6) Uani 1 1 d . U
H03R H 0.0310 1.0396 0.2202 0.078 Uiso 1 1 calc R .
C03T C 0.1875(18) 1.1160(13) 0.2054(9) 0.054(5) Uani 1 1 d G U
C03U C 0.2629(16) 1.1882(15) 0.1532(11) 0.071(6) Uani 1 1 d G U
H03U H 0.3346 1.2067 0.1674 0.085 Uiso 1 1 calc R .
C03Z C 0.2335(19) 1.2334(13) 0.0803(10) 0.075(6) Uani 1 1 d G U
H03Z H 0.2851 1.2828 0.0447 0.090 Uiso 1 1 calc R .
C043 C 0.129(2) 1.2064(15) 0.0596(9) 0.078(7) Uani 1 1 d G U
H043 H 0.1086 1.2373 0.0098 0.094 Uiso 1 1 calc R .
C04A C 0.0532(17) 1.1342(15) 0.1117(11) 0.071(6) Uani 1 1 d G U
H04A H -0.0185 1.1157 0.0975 0.085 Uiso 1 1 calc R .
C040 C 0.615(3) 0.383(2) 0.8181(19) 0.073(6) Uani 1 1 d . U
H040 H 0.5518 0.4102 0.7910 0.088 Uiso 1 1 calc R .
C045 C 0.197(3) 0.391(2) 0.8602(16) 0.055(6) Uani 1 1 d . U
H045 H 0.2027 0.3548 0.9120 0.066 Uiso 1 1 calc R .
C04D C 0.639(2) 0.3736(16) 0.9050(10) 0.077(6) Uani 1 1 d . U
C9 C 0.565(2) 0.3073(17) 0.9648(13) 0.087(7) Uani 1 1 d G U
H9 H 0.5017 0.2747 0.9539 0.104 Uiso 1 1 calc R .
C11 C 0.585(2) 0.2887(16) 1.0406(11) 0.096(7) Uani 1 1 d G U
H11 H 0.5351 0.2434 1.0815 0.116 Uiso 1 1 calc R .
C20 C 0.678(2) 0.3363(18) 1.0566(10) 0.092(7) Uani 1 1 d G U
H20 H 0.6919 0.3236 1.1084 0.110 Uiso 1 1 calc R .
C27 C 0.752(2) 0.4026(17) 0.9968(14) 0.095(7) Uani 1 1 d G U
H27 H 0.8154 0.4352 1.0077 0.114 Uiso 1 1 calc R .
C03Y C 0.732(2) 0.4212(15) 0.9210(12) 0.086(7) Uani 1 1 d G U
H03Y H 0.7820 0.4665 0.8801 0.104 Uiso 1 1 calc R .

loop_
_atom_site_aniso_label
_atom_site_aniso_U_11
_atom_site_aniso_U_22
_atom_site_aniso_U_33
_atom_site_aniso_U_23
_atom_site_aniso_U_13
_atom_site_aniso_U_12
P001 0.012(3) 0.042(3) 0.032(3) -0.007(3) 0.001(2) -0.003(3)
P002 0.022(3) 0.038(3) 0.023(3) -0.004(3) 0.000(2) -0.003(3)
P003 0.023(3) 0.044(4) 0.042(4) -0.012(3) -0.010(3) -0.005(3)
P004 0.023(3) 0.039(3) 0.035(3) -0.011(3) -0.007(3) 0.001(3)
O005 0.017(5) 0.036(5) 0.031(5) -0.003(4) -0.011(4) 0.000(4)
O006 0.012(6) 0.037(7) 0.028(6) -0.005(5) -0.008(5) -0.004(5)
O007 0.032(8) 0.041(7) 0.037(7) -0.014(6) -0.016(6) -0.001(6)
O008 0.017(5) 0.040(5) 0.033(5) -0.005(4) -0.003(4) -0.002(4)
O009 0.025(8) 0.039(6) 0.047(6) -0.009(5) 0.004(5) -0.005(5)
O00A 0.016(7) 0.036(8) 0.029(6) -0.013(6) -0.004(5) -0.001(6)
O00B 0.025(6) 0.039(5) 0.036(5) -0.013(4) -0.009(4) 0.006(4)
O00C 0.013(5) 0.041(8) 0.040(7) -0.003(6) 0.010(5) -0.011(5)
O00D 0.020(7) 0.050(7) 0.048(8) -0.027(6) -0.015(6) 0.012(6)
O00E 0.029(7) 0.042(8) 0.043(9) -0.006(7) 0.002(6) -0.009(6)
O00F 0.020(8) 0.045(9) 0.037(6) -0.023(6) -0.008(5) 0.008(6)
O00G 0.017(6) 0.041(8) 0.015(7) -0.001(6) -0.005(5) -0.004(6)
O00H 0.013(5) 0.029(5) 0.021(5) -0.003(4) -0.006(4) 0.001(4)
O00I 0.022(6) 0.036(6) 0.035(5) -0.011(4) -0.006(4) 0.005(5)
O00J 0.031(9) 0.049(9) 0.030(6) -0.009(6) -0.011(6) -0.004(7)
O00K 0.012(7) 0.042(8) 0.034(6) 0.003(6) -0.005(5) -0.007(6)
O00L 0.024(7) 0.035(6) 0.052(9) -0.017(6) -0.005(6) 0.004(5)
O00M 0.033(8) 0.046(7) 0.043(7) -0.013(6) 0.001(6) -0.009(6)
O00N 0.022(7) 0.065(7) 0.059(9) -0.036(7) -0.015(6) 0.012(6)
O00O 0.031(8) 0.047(8) 0.043(9) -0.005(7) -0.020(6) 0.001(6)
O00P 0.046(9) 0.068(10) 0.035(7) -0.016(7) -0.004(6) 0.002(7)
O00Q 0.019(7) 0.043(8) 0.029(6) -0.005(6) -0.003(5) -0.006(6)
O00R 0.024(5) 0.039(5) 0.041(6) -0.007(4) -0.015(4) -0.003(4)
O00S 0.017(7) 0.057(9) 0.035(7) -0.002(6) 0.000(5) -0.007(6)
C00T 0.028(10) 0.058(14) 0.045(10) -0.025(10) -0.006(8) -0.011(10)
C01J 0.020(9) 0.033(10) 0.027(7) -0.005(7) -0.014(6) 0.001(7)
C01R 0.030(10) 0.033(12) 0.034(8) -0.008(8) -0.001(7) -0.002(9)
C01Y 0.044(12) 0.075(17) 0.044(10) -0.030(11) -0.008(8) 0.000(11)
C02P 0.038(12) 0.073(16) 0.063(12) -0.045(12) -0.008(9) 0.009(10)
C030 0.034(11) 0.071(16) 0.054(11) -0.039(11) -0.014(8) 0.005(11)
C00U 0.026(10) 0.037(11) 0.043(10) -0.019(9) 0.002(8) -0.011(8)
C02T 0.033(12) 0.057(14) 0.049(10) -0.032(10) -0.001(8) -0.004(10)
C036 0.034(11) 0.047(13) 0.047(10) -0.027(10) 0.001(8) -0.012(9)
C033 0.040(12) 0.054(14) 0.044(9) -0.024(9) 0.004(8) -0.006(9)
C02Z 0.025(10) 0.034(11) 0.037(8) -0.013(8) 0.004(7) -0.016(8)
C00Y 0.025(10) 0.042(11) 0.038(7) -0.018(7) 0.004(6) -0.009(8)
C00V 0.035(10) 0.061(16) 0.046(9) -0.024(10) 0.004(7) -0.003(10)
C017 0.029(9) 0.040(12) 0.041(7) -0.012(7) 0.002(6) 0.002(8)
C02E 0.037(10) 0.09(2) 0.046(8) -0.018(10) 0.006(7) -0.017(11)
C02L 0.048(12) 0.12(2) 0.042(9) -0.019(11) 0.007(8) -0.010(13)
C02U 0.053(12) 0.10(2) 0.055(10) -0.034(11) 0.004(8) -0.001(13)
C03K 0.036(11) 0.068(17) 0.048(9) -0.028(10) -0.005(8) 0.015(11)
C00W 0.014(8) 0.034(8) 0.032(6) -0.009(6) -0.002(6) 0.001(6)
C00X 0.050(8) 0.054(7) 0.049(6) -0.017(5) -0.007(5) 0.003(6)
C02S 0.036(7) 0.043(7) 0.043(5) -0.017(4) -0.010(5) -0.006(5)
C02X 0.044(8) 0.049(7) 0.047(6) -0.017(5) -0.009(5) -0.003(5)
C032 0.049(8) 0.051(7) 0.048(6) -0.016(5) -0.012(5) -0.003(6)
C038 0.053(8) 0.053(7) 0.048(7) -0.018(5) -0.010(5) -0.004(6)
C03Q 0.059(8) 0.063(7) 0.054(6) -0.020(5) -0.007(5) 0.007(6)
C00Z 0.035(12) 0.054(12) 0.043(7) -0.021(7) -0.003(7) 0.021(9)
C011 0.043(7) 0.048(7) 0.050(5) -0.019(5) -0.009(4) -0.001(5)
C02N 0.051(7) 0.053(8) 0.053(6) -0.017(5) -0.012(5) 0.003(6)
C02O 0.064(7) 0.068(9) 0.057(6) -0.020(5) -0.010(5) 0.006(6)
C034 0.064(7) 0.068(9) 0.058(7) -0.022(5) -0.013(5) 0.007(6)
C03A 0.055(7) 0.057(8) 0.052(6) -0.020(5) -0.008(5) 0.000(6)
C015 0.049(7) 0.051(8) 0.050(6) -0.019(5) -0.008(5) 0.003(5)
C012 0.042(6) 0.052(8) 0.046(6) -0.015(5) -0.010(4) 0.005(5)
C01U 0.043(6) 0.048(8) 0.049(7) -0.014(6) -0.009(4) 0.005(5)
C024 0.044(6) 0.045(8) 0.049(6) -0.012(5) -0.011(5) 0.001(5)
C02B 0.057(7) 0.066(9) 0.053(7) -0.016(6) -0.011(5) 0.002(6)
C03L 0.061(7) 0.075(9) 0.054(7) -0.018(6) -0.012(5) 0.006(6)
C046 0.056(7) 0.065(9) 0.051(6) -0.018(5) -0.011(5) 0.003(6)
C013 0.019(9) 0.041(8) 0.029(7) -0.007(6) -0.008(6) -0.002(7)
C014 0.010(7) 0.030(7) 0.028(6) -0.007(5) -0.001(5) 0.002(6)
C016 0.014(9) 0.043(8) 0.033(6) -0.012(6) -0.010(6) 0.004(7)
C018 0.020(12) 0.044(10) 0.034(8) -0.005(7) -0.013(8) -0.003(8)
C019 0.021(7) 0.036(9) 0.024(6) -0.005(6) -0.008(5) -0.002(5)
C01A 0.013(7) 0.035(9) 0.030(6) -0.008(6) -0.001(5) -0.004(6)
C01B 0.030(11) 0.045(11) 0.028(6) -0.003(6) -0.006(6) -0.009(8)
C01D 0.044(13) 0.050(13) 0.029(7) -0.004(7) -0.003(7) -0.009(11)
C02J 0.054(14) 0.057(14) 0.033(8) -0.006(9) -0.008(8) -0.004(11)
C039 0.047(14) 0.054(14) 0.045(9) -0.013(9) -0.013(8) 0.004(10)
C03D 0.046(14) 0.059(14) 0.043(9) -0.008(8) -0.020(8) -0.012(12)
C023 0.028(11) 0.043(12) 0.038(9) -0.006(8) -0.012(7) -0.006(9)
C01C 0.023(8) 0.039(8) 0.027(7) -0.006(6) -0.008(6) -0.002(6)
C01E 0.014(8) 0.048(10) 0.036(7) -0.018(7) 0.002(6) -0.002(7)
C01F 0.016(6) 0.029(5) 0.029(5) -0.005(4) -0.006(5) -0.001(5)
C01G 0.014(7) 0.039(9) 0.029(7) -0.001(6) -0.003(6) -0.004(6)
C01H 0.041(12) 0.075(13) 0.042(7) -0.022(7) -0.003(7) -0.021(10)
C01I 0.017(10) 0.040(8) 0.031(7) -0.002(6) -0.010(6) -0.002(7)
C01K 0.014(10) 0.064(10) 0.030(7) -0.012(6) -0.004(6) 0.004(8)
C01L 0.039(12) 0.050(11) 0.040(8) -0.020(7) 0.009(8) -0.005(9)
C01M 0.025(13) 0.067(9) 0.035(7) 0.001(6) -0.006(8) 0.001(9)
C029 0.019(13) 0.078(11) 0.032(8) 0.003(7) -0.006(8) 0.006(10)
C02V 0.042(15) 0.077(12) 0.039(10) 0.014(8) -0.013(9) 0.003(11)
C03C 0.040(16) 0.078(12) 0.054(11) 0.008(9) -0.006(10) -0.003(11)
C03E 0.038(16) 0.073(11) 0.059(11) 0.002(9) -0.002(10) -0.013(10)
C03W 0.022(14) 0.064(10) 0.050(10) -0.003(8) -0.004(9) -0.005(9)
C01N 0.021(9) 0.031(8) 0.029(7) -0.002(5) 0.008(6) -0.006(6)
C01P 0.025(12) 0.068(14) 0.052(10) -0.030(9) 0.009(8) -0.004(10)
C01Q 0.017(8) 0.040(8) 0.025(6) -0.007(5) -0.010(5) 0.003(6)
C01S 0.011(8) 0.041(8) 0.025(7) 0.000(6) -0.007(6) -0.002(6)
C01T 0.020(12) 0.039(8) 0.047(7) -0.012(6) 0.000(7) -0.003(8)
C01V 0.040(11) 0.060(16) 0.055(11) -0.025(11) -0.023(8) 0.002(10)
C01W 0.023(10) 0.041(10) 0.032(9) -0.010(8) 0.006(7) -0.006(8)
C01X 0.032(11) 0.042(8) 0.048(7) -0.015(5) -0.009(7) -0.003(7)
C01Z 0.022(8) 0.027(12) 0.038(9) -0.006(9) 0.003(6) -0.006(8)
C021 0.019(8) 0.044(15) 0.042(9) 0.003(9) 0.001(7) -0.001(8)
C03B 0.033(10) 0.11(2) 0.040(9) 0.003(10) 0.004(7) -0.004(12)
C03O 0.032(10) 0.12(3) 0.039(10) 0.002(11) 0.004(7) -0.003(11)
C042 0.032(9) 0.16(3) 0.038(8) -0.015(10) 0.006(6) -0.005(12)
C02G 0.021(7) 0.041(13) 0.037(8) -0.012(8) 0.004(5) 0.002(7)
C020 0.036(8) 0.043(12) 0.028(8) -0.003(7) -0.001(6) 0.002(8)
C022 0.019(8) 0.045(10) 0.030(7) -0.012(6) -0.008(6) 0.004(7)
C025 0.039(11) 0.040(8) 0.044(7) -0.013(6) -0.003(6) -0.004(7)
C026 0.019(8) 0.035(7) 0.026(7) 0.000(6) -0.008(6) -0.003(6)
C027 0.033(13) 0.048(9) 0.055(7) -0.020(6) -0.014(8) -0.001(8)
C028 0.021(11) 0.047(8) 0.052(6) -0.017(6) -0.007(6) -0.001(7)
C02A 0.044(17) 0.061(9) 0.056(11) -0.008(8) -0.003(11) -0.004(10)
C037 0.025(14) 0.065(9) 0.040(8) -0.004(6) -0.006(8) 0.000(9)
C03I 0.019(13) 0.077(11) 0.038(9) -0.001(7) -0.005(9) -0.003(10)
C03J 0.024(14) 0.076(11) 0.043(10) 0.005(8) 0.005(10) 0.001(11)
C03N 0.06(2) 0.079(12) 0.065(12) -0.004(9) -0.003(12) 0.004(12)
C03P 0.07(2) 0.063(10) 0.071(12) -0.005(9) -0.011(13) 0.003(11)
C02C 0.043(14) 0.081(16) 0.051(10) -0.032(10) 0.006(9) 0.005(11)
C02D 0.018(8) 0.046(12) 0.034(8) -0.006(8) 0.002(6) -0.001(7)
C02F 0.032(11) 0.044(7) 0.051(7) -0.017(5) 0.000(6) 0.000(7)
C02H 0.027(11) 0.043(10) 0.032(9) -0.005(8) -0.014(8) 0.005(8)
C02I 0.051(14) 0.061(14) 0.036(7) -0.012(8) 0.004(7) 0.017(11)
C02K 0.119(17) 0.11(2) 0.056(11) -0.002(12) 0.001(11) 0.031(15)
C03H 0.104(15) 0.089(19) 0.054(10) -0.010(10) -0.001(9) 0.038(13)
C03S 0.069(12) 0.045(11) 0.050(7) -0.012(6) 0.002(7) -0.002(9)
C03X 0.067(12) 0.042(13) 0.055(10) -0.012(9) 0.009(8) -0.005(9)
C044 0.081(14) 0.055(15) 0.050(11) -0.011(9) 0.011(9) -0.010(11)
C048 0.111(17) 0.074(17) 0.051(12) -0.014(10) 0.002(10) 0.011(13)
C02M 0.063(11) 0.074(19) 0.080(15) -0.041(14) -0.013(10) 0.003(11)
C03V 0.061(11) 0.063(17) 0.070(12) -0.037(12) -0.015(9) -0.003(11)
C041 0.065(12) 0.076(19) 0.068(13) -0.040(13) -0.018(10) -0.001(12)
C047 0.084(14) 0.09(2) 0.076(14) -0.046(15) -0.010(12) -0.005(14)
C049 0.086(15) 0.10(2) 0.084(16) -0.051(16) -0.008(12) 0.003(15)
C04B 0.082(14) 0.07(2) 0.083(16) -0.043(15) -0.007(11) 0.006(13)
C02Q 0.016(11) 0.063(10) 0.033(7) -0.007(7) -0.007(7) 0.000(8)
C02W 0.052(16) 0.045(9) 0.056(8) -0.017(7) -0.012(9) -0.003(9)
C02Y 0.047(15) 0.072(14) 0.058(9) -0.027(9) -0.016(9) 0.007(11)
C03M 0.064(17) 0.088(16) 0.060(10) -0.029(10) -0.016(10) 0.003(13)
C02R 0.050(15) 0.078(15) 0.054(10) -0.026(9) -0.008(9) 0.022(11)
C03F 0.038(14) 0.065(13) 0.046(9) -0.020(8) -0.002(8) 0.024(10)
C01O 0.023(12) 0.054(11) 0.048(8) -0.020(8) -0.002(8) 0.024(9)
C010 0.026(11) 0.056(12) 0.045(7) -0.024(7) 0.000(7) 0.017(9)
C031 0.020(10) 0.045(11) 0.044(9) -0.016(8) 0.006(7) -0.006(8)
C035 0.029(10) 0.047(11) 0.035(6) -0.011(6) 0.006(6) -0.001(8)
C03G 0.058(17) 0.043(9) 0.051(8) -0.015(7) -0.009(9) 0.008(10)
C03R 0.065(8) 0.067(8) 0.066(7) -0.023(5) -0.014(5) 0.005(5)
C03T 0.055(7) 0.054(7) 0.054(6) -0.019(4) -0.007(5) 0.007(5)
C03U 0.071(8) 0.070(8) 0.067(7) -0.017(5) -0.009(5) -0.001(6)
C03Z 0.075(8) 0.077(9) 0.071(7) -0.019(5) -0.013(6) 0.001(6)
C043 0.078(8) 0.080(9) 0.076(8) -0.024(5) -0.013(6) 0.001(6)
C04A 0.072(8) 0.073(8) 0.068(7) -0.022(5) -0.018(5) 0.005(6)
C040 0.069(8) 0.077(9) 0.074(7) -0.029(6) 0.000(5) 0.012(6)
C045 0.042(13) 0.077(15) 0.048(9) -0.029(9) 0.003(8) -0.001(10)
C04D 0.079(8) 0.078(8) 0.077(6) -0.034(5) -0.006(5) 0.009(6)
C9 0.087(9) 0.087(9) 0.086(7) -0.029(5) -0.009(5) 0.002(6)
C11 0.098(9) 0.099(9) 0.092(8) -0.030(6) -0.014(6) 0.002(6)
C20 0.093(9) 0.093(9) 0.091(8) -0.034(6) -0.012(6) 0.007(6)
C27 0.096(9) 0.098(9) 0.093(8) -0.033(6) -0.017(6) 0.002(6)
C03Y 0.086(9) 0.085(9) 0.089(8) -0.031(6) -0.012(6) 0.003(6)

loop_
_atom_type_symbol
_atom_type_description
_atom_type_scat_dispersion_real
_atom_type_scat_dispersion_imag
_atom_type_scat_source
C C 0.0181 0.0091 'International Tables Vol C Tables 4.2.6.8 and 6.1.1.4'
H H 0.0000 0.0000 'International Tables Vol C Tables 4.2.6.8 and 6.1.1.4'
O O 0.0492 0.0322 'International Tables Vol C Tables 4.2.6.8 and 6.1.1.4'
P P 0.2955 0.4335 'International Tables Vol C Tables 4.2.6.8 and 6.1.1.4'

loop_
_geom_angle_atom_site_label_1
_geom_angle_atom_site_label_2
_geom_angle_atom_site_label_3
_geom_angle
O006 P001 O00N 104.5(9)
O008 P001 O006 101.6(8)
O008 P001 O00N 110.2(9)
O00C P001 O006 118.2(9)
O00C P001 O008 112.0(9)
O00C P001 O00N 109.8(9)
O005 P002 O00D 110.4(8)
O00G P002 O005 109.3(8)
O00G P002 O00D 109.6(9)
O00G P002 O00H 117.2(8)
O00H P002 O005 103.6(8)
O00H P002 O00D 106.6(8)
O009 P003 O00M 104.6(9)
O009 P003 O00R 107.2(9)
O00O P003 O009 110.4(10)
O00O P003 O00M 116.2(10)
O00O P003 O00R 118.0(9)
O00R P003 O00M 99.1(9)
O00B P004 O007 105.5(8)
O00E P004 O007 115.9(9)
O00E P004 O00B 112.8(10)
O00E P004 O00L 115.9(10)
O00L P004 O007 98.0(9)
O00L P004 O00B 107.2(9)
C01Q O005 P002 121.7(13)
C01I O006 P001 119.5(12)
C025 O007 P004 115.2(14)
C014 O008 P001 128.3(15)
C01X O009 P003 124.8(15)
C019 O00A C01K 117.8(16)
C02F O00B P004 127.0(15)
C01E O00D P002 121.9(14)
C00Z O00F C00W 111.2(17)
C01N O00H P002 118.7(13)
C01H O00I C016 112.9(16)
C01V O00J C01C 114.3(18)
C01A O00K C02Q 118.1(18)
C01F O00L P004 125.4(13)
C028 O00M P003 120.0(14)
C022 O00N P001 122.6(14)
C01G O00P C040 113(2)
C020 O00Q C013 112.7(16)
C026 O00R P003 122.6(14)
C02D O00S C01S 112.9(17)
C01J C00T H00T 120.0
C01J C00T C030 120.0
C030 C00T H00T 120.0
C00T C01J C022 123.4(12)
C01R C01J C00T 120.0
C01R C01J C022 116.5(12)
C01J C01R H01S 120.0
C01Y C01R C01J 120.0
C01Y C01R H01S 120.0
C01R C01Y H01Y 120.0
C02P C01Y C01R 120.0
C02P C01Y H01Y 120.0
C01Y C02P H02P 120.0
C01Y C02P C030 120.0
C030 C02P H02P 120.0
C00T C030 H030 120.0
C02P C030 C00T 120.0
C02P C030 H030 120.0
C02T C00U H00U 120.0
C02T C00U C00Y 120.0
C00Y C00U H00U 120.0
C00U C02T H02T 120.0
C00U C02T C036 120.0
C036 C02T H02T 120.0
C02T C036 H036 120.0
C033 C036 C02T 120.0
C033 C036 H036 120.0
C036 C033 H033 120.0
C036 C033 C02Z 120.0
C02Z C033 H033 120.0
C033 C02Z H02Z 120.0
C00Y C02Z C033 120.0
C00Y C02Z H02Z 120.0
C00U C00Y C01E 119.4(13)
C02Z C00Y C00U 120.0
C02Z C00Y C01E 120.5(14)
C017 C00V H00V 120.0
C017 C00V C03K 120.0
C03K C00V H00V 120.0
C00V C017 C02E 120.0
C00V C017 C025 120.2(14)
C02E C017 C025 119.5(14)
C017 C02E H02E 120.0
C02L C02E C017 120.0
C02L C02E H02E 120.0
C02E C02L H02L 120.0
C02E C02L C02U 120.0
C02U C02L H02L 120.0
C02L C02U H02U 120.0
C02L C02U C03K 120.0
C03K C02U H02U 120.0
C00V C03K H03K 120.0
C02U C03K C00V 120.0
C02U C03K H03K 120.0
O00F C00W H00W 111.5
O00F C00W C014 108.6(17)
O00F C00W C026 106.9(17)
C014 C00W H00W 111.5
C026 C00W H00W 111.5
C026 C00W C014 106.6(19)
C02S C00X H00X 120.0
C02S C00X C03Q 120.0
C03Q C00X H00X 120.0
C00X C02S C02X 120.0
C00X C02S C01H 123.5(17)
C02X C02S C01H 116.5(17)
C02S C02X H02X 120.0
C02S C02X C032 120.0
C032 C02X H02X 120.0
C02X C032 H032 120.0
C038 C032 C02X 120.0
C038 C032 H032 120.0
C032 C038 H038 120.0
C032 C038 C03Q 120.0
C03Q C038 H038 120.0
C00X C03Q H03Q 120.0
C038 C03Q C00X 120.0
C038 C03Q H03Q 120.0
O00F C00Z H00Z 125.4
O00F C00Z C010 109(2)
C010 C00Z H00Z 125.4
C02N C011 C015 120.0
C02N C011 C028 121.0(15)
C015 C011 C028 118.8(15)
C011 C02N H02N 120.0
C02O C02N C011 120.0
C02O C02N H02N 120.0
C02N C02O H02O 120.0
C02N C02O C034 120.0
C034 C02O H02O 120.0
C02O C034 H034 120.0
C02O C034 C03A 120.0
C03A C034 H034 120.0
C034 C03A H03C 120.0
C015 C03A C034 120.0
C015 C03A H03C 120.0
C011 C015 H015 120.0
C03A C015 C011 120.0
C03A C015 H015 120.0
C01U C012 C046 120.0
C01U C012 C020 122.0(15)
C046 C012 C020 118.0(15)
C012 C01U H01U 120.0
C012 C01U C024 120.0
C024 C01U H01U 120.0
C01U C024 H024 120.0
C01U C024 C02B 120.0
C02B C024 H024 120.0
C024 C02B H02B 120.0
C03L C02B C024 120.0
C03L C02B H02B 120.0
C02B C03L H03L 120.0
C046 C03L C02B 120.0
C046 C03L H03L 120.0
C012 C046 H046 120.0
C03L C046 C012 120.0
C03L C046 H046 120.0
O00Q C013 H013 109.9
O00Q C013 C01C 110.1(17)
O00Q C013 C01F 110.2(19)
C01C C013 H013 109.9
C01C C013 C01F 106.6(18)
C01F C013 H013 109.9
O008 C014 C00W 105.9(18)
O008 C014 H014 109.4
O008 C014 C01A 113.5(17)
C00W C014 H014 109.4
C01A C014 C00W 109.1(18)
C01A C014 H014 109.4
O00I C016 H016 108.3
C01F C016 O00I 110.4(19)
C01F C016 H016 108.3
C01F C016 C01Q 112.1(19)
C01Q C016 O00I 109.2(18)
C01Q C016 H016 108.3
H01T C018 H01V 107.8
C022 C018 H01T 109.0
C022 C018 H01V 109.0
C02H C018 H01T 109.0
C02H C018 H01V 109.0
C02H C018 C022 112.8(19)
O00A C019 H019 110.9
O00A C019 C01C 116.0(18)
O00A C019 C01Q 103.3(17)
C01C C019 H019 110.9
C01C C019 C01Q 104.3(18)
C01Q C019 H019 110.9
O00K C01A C014 107.6(18)
O00K C01A H01W 108.6
O00K C01A C01G 114.6(18)
C014 C01A H01W 108.6
C014 C01A C01G 108.8(18)
C01G C01A H01W 108.6
C01D C01B C023 120.0
C01D C01B C01I 119.2(12)
C023 C01B C01I 120.6(12)
C01B C01D H01X 120.0
C02J C01D C01B 120.0
C02J C01D H01X 120.0
C01D C02J H02J 120.0
C01D C02J C039 120.0
C039 C02J H02J 120.0
C02J C039 H039 120.0
C03D C039 C02J 120.0
C03D C039 H039 120.0
C039 C03D H03D 120.0
C039 C03D C023 120.0
C023 C03D H03D 120.0
C01B C023 H023 120.0
C03D C023 C01B 120.0
C03D C023 H023 120.0
O00J C01C C013 108.2(17)
O00J C01C C019 108.1(19)
O00J C01C H01C 110.0
C013 C01C H01C 110.0
C019 C01C C013 110.5(19)
C019 C01C H01C 110.0
O00D C01E C00Y 109.1(16)
O00D C01E H01E 108.8
O00D C01E C01L 108.9(19)
C00Y C01E H01E 108.8
C00Y C01E C01L 112.3(18)
C01L C01E H01E 108.8
O00L C01F H01F 108.7
C013 C01F O00L 104.4(16)
C013 C01F H01F 108.7
C016 C01F O00L 108.0(18)
C016 C01F C013 118(2)
C016 C01F H01F 108.7
O00P C01G C01A 110.6(18)
O00P C01G H01Z 109.6
O00P C01G C01S 110.8(17)
C01A C01G H01Z 109.6
C01S C01G C01A 107(2)
C01S C01G H01Z 109.6
O00I C01H C02S 107.8(18)
O00I C01H H01A 110.1
O00I C01H H01B 110.1
C02S C01H H01A 110.1
C02S C01H H01B 110.1
H01A C01H H01B 108.5
O006 C01I H01 110.2
C01B C01I O006 106.9(16)
C01B C01I H01 110.2
C01B C01I C02H 113.6(19)
C02H C01I O006 105.7(17)
C02H C01I H01 110.2
O00A C01K H01D 109.5
O00A C01K H01G 109.5
O00A C01K C037 110.8(19)
H01D C01K H01G 108.1
C037 C01K H01D 109.5
C037 C01K H01G 109.5
C01E C01L H01H 109.1
C01E C01L H01I 109.1
H01H C01L H01I 107.8
C01W C01L C01E 112(2)
C01W C01L H01H 109.1
C01W C01L H01I 109.1
C029 C01M C03W 120.0
C029 C01M C02Q 120.8(14)
C03W C01M C02Q 119.2(14)
C01M C029 H029 120.0
C01M C029 C02V 120.0
C02V C029 H029 120.0
C029 C02V H02V 120.0
C03C C02V C029 120.0
C03C C02V H02V 120.0
C02V C03C H03E 120.0
C03E C03C C02V 120.0
C03E C03C H03E 120.0
C03C C03E H03F 120.0
C03W C03E C03C 120.0
C03W C03E H03F 120.0
C01M C03W H03W 120.0
C03E C03W C01M 120.0
C03E C03W H03W 120.0
O00H C01N H01N 111.1
O00H C01N C01W 106.5(18)
O00H C01N C035 106.2(18)
C01W C01N H01N 111.1
C035 C01N H01N 111.1
C035 C01N C01W 110.7(19)
C02C C01P H01P 120.6
C02C C01P C031 119(3)
C031 C01P H01P 120.6
O005 C01Q C019 107.9(18)
O005 C01Q H01Q 109.6
C016 C01Q O005 109.8(17)
C016 C01Q C019 110.4(18)
C016 C01Q H01Q 109.6
C019 C01Q H01Q 109.6
O00S C01S C01G 109.7(19)
O00S C01S H0AA 108.8
O00S C01S C026 106.8(17)
C01G C01S H0AA 108.8
C01G C01S C026 113.9(17)
C026 C01S H0AA 108.8
H01J C01T H01K 107.5
C025 C01T H01J 108.4
C025 C01T H01K 108.4
C025 C01T C03G 115(2)
C03G C01T H01J 108.4
C03G C01T H01K 108.4
O00J C01V H01L 109.3
O00J C01V H01M 109.3
O00J C01V C03V 111(2)
H01L C01V H01M 108.0
C03V C01V H01L 109.3
C03V C01V H01M 109.3
C01L C01W H01O 108.8
C01L C01W H01R 108.8
C01N C01W C01L 114(2)
C01N C01W H01O 108.8
C01N C01W H01R 108.8
H01O C01W H01R 107.7
O009 C01X H1AA 110.5
O009 C01X C03S 106.0(19)
C03S C01X H1AA 110.5
C02W C01X O009 109(2)
C02W C01X H1AA 110.5
C02W C01X C03S 110(2)
C021 C01Z H2AA 120.0
C021 C01Z C02G 120.0
C02G C01Z H2AA 120.0
C01Z C021 H021 120.0
C03B C021 C01Z 120.0
C03B C021 H021 120.0
C021 C03B H03G 120.0
C03O C03B C021 120.0
C03O C03B H03G 120.0
C03B C03O H03O 120.0
C03B C03O C042 120.0
C042 C03O H03O 120.0
C03O C042 H042 120.0
C02G C042 C03O 120.0
C02G C042 H042 120.0
C01Z C02G C02D 122.0(13)
C042 C02G C01Z 120.0
C042 C02G C02D 117.9(13)
O00Q C020 C012 105.2(18)
O00Q C020 H02A 110.7
O00Q C020 H02C 110.7
C012 C020 H02A 110.7
C012 C020 H02C 110.7
H02A C020 H02C 108.8
O00N C022 C018 106.6(18)
O00N C022 H022 110.3
C01J C022 O00N 105.7(16)
C01J C022 C018 113.6(19)
C01J C022 H022 110.3
C018 C022 H022 110.3
O007 C025 C017 105.3(19)
O007 C025 H025 108.7
C017 C025 H025 108.7
C01T C025 O007 106(2)
C01T C025 C017 119(2)
C01T C025 H025 108.7
O00R C026 C00W 103.7(18)
O00R C026 C01S 106.8(16)
O00R C026 H026 110.8
C00W C026 H026 110.8
C01S C026 C00W 113.6(18)
C01S C026 H026 110.8
H02H C027 H02K 107.7
C028 C027 H02H 108.8
C028 C027 H02K 108.8
C028 C027 C02W 114(2)
C02W C027 H02H 108.8
C02W C027 H02K 108.8
O00M C028 C011 107.4(18)
O00M C028 C027 108.0(19)
O00M C028 H028 107.2
C011 C028 C027 119(2)
C011 C028 H028 107.2
C027 C028 H028 107.2
C037 C02A H02D 120.0
C037 C02A C03P 120.0
C03P C02A H02D 120.0
C02A C037 C01K 119.4(14)
C02A C037 C03I 120.0
C03I C037 C01K 120.6(14)
C037 C03I H03I 120.0
C03J C03I C037 120.0
C03J C03I H03I 120.0
C03I C03J H03J 120.0
C03I C03J C03N 120.0
C03N C03J H03J 120.0
C03J C03N H03N 120.0
C03P C03N C03J 120.0
C03P C03N H03N 120.0
C02A C03P H03P 120.0
C03N C03P C02A 120.0
C03N C03P H03P 120.0
C01P C02C H02F 119.2
C01P C02C C045 122(3)
C045 C02C H02F 119.2
O00S C02D C02G 107.3(18)
O00S C02D H02Q 110.3
O00S C02D H02R 110.3
C02G C02D H02Q 110.3
C02G C02D H02R 110.3
H02Q C02D H02R 108.5
O00B C02F H02G 110.2
O00B C02F C03G 109(2)
O00B C02F C03T 108.0(19)
C03G C02F H02G 110.2
C03T C02F H02G 110.2
C03T C02F C03G 109(2)
C018 C02H H02S 107.1
C018 C02H H02W 107.1
C01I C02H C018 121(2)
C01I C02H H02S 107.1
C01I C02H H02W 107.1
H02S C02H H02W 106.8
C035 C02I H02I 119.1
C035 C02I C045 122(3)
C045 C02I H02I 119.1
C03H C02K H02Y 120.0
C03H C02K C048 120.0
C048 C02K H02Y 120.0
C02K C03H H03H 120.0
C03S C03H C02K 120.0
C03S C03H H03H 120.0
C03H C03S C01X 116.8(16)
C03H C03S C03X 120.0
C03X C03S C01X 122.1(16)
C03S C03X H03X 120.0
C044 C03X C03S 120.0
C044 C03X H03X 120.0
C03X C044 H044 120.0
C03X C044 C048 120.0
C048 C044 H044 120.0
C02K C048 H048 120.0
C044 C048 C02K 120.0
C044 C048 H048 120.0
C03V C02M H02M 120.0
C03V C02M C04B 120.0
C04B C02M H02M 120.0
C02M C03V C01V 123.6(16)
C041 C03V C01V 116.4(16)
C041 C03V C02M 120.0
C03V C041 H041 120.0
C03V C041 C047 120.0
C047 C041 H041 120.0
C041 C047 H047 120.0
C049 C047 C041 120.0
C049 C047 H047 120.0
C047 C049 H049 120.0
C047 C049 C04B 120.0
C04B C049 H049 120.0
C02M C04B H04B 120.0
C049 C04B C02M 120.0
C049 C04B H04B 120.0
O00K C02Q C01M 110.8(19)
O00K C02Q H02 124.6
C01M C02Q H02 124.6
C01X C02W C027 120(2)
C01X C02W H3AA 107.2
C01X C02W H 107.2
C027 C02W H3AA 107.2
C027 C02W H 107.2
H3AA C02W H 106.9
C03M C02Y H4AA 120.0
C03M C02Y C010 120.0
C010 C02Y H4AA 120.0
C02Y C03M H03M 120.0
C02R C03M C02Y 120.0
C02R C03M H03M 120.0
C03M C02R H5AA 120.0
C03M C02R C03F 120.0
C03F C02R H5AA 120.0
C02R C03F H03S 120.0
C02R C03F C01O 120.0
C01O C03F H03S 120.0
C03F C01O H6AA 120.0
C010 C01O C03F 120.0
C010 C01O H6AA 120.0
C02Y C010 C00Z 119.2(14)
C01O C010 C00Z 120.7(14)
C01O C010 C02Y 120.0
C01P C031 H031 118.4
C01P C031 C035 123(2)
C035 C031 H031 118.4
C02I C035 C01N 120(2)
C02I C035 C031 117(2)
C031 C035 C01N 123(2)
C01T C03G C02F 119(2)
C01T C03G H03A 107.6
C01T C03G H03B 107.6
C02F C03G H03A 107.6
C02F C03G H03B 107.6
H03A C03G H03B 107.0
C03T C03R H03R 120.0
C03T C03R C04A 120.0
C04A C03R H03R 120.0
C03R C03T C02F 119.6(15)
C03R C03T C03U 120.0
C03U C03T C02F 119.9(15)
C03T C03U H03U 120.0
C03Z C03U C03T 120.0
C03Z C03U H03U 120.0
C03U C03Z H03Z 120.0
C03U C03Z C043 120.0
C043 C03Z H03Z 120.0
C03Z C043 H043 120.0
C03Z C043 C04A 120.0
C04A C043 H043 120.0
C03R C04A H04A 120.0
C043 C04A C03R 120.0
C043 C04A H04A 120.0
O00P C040 H040 130.2
O00P C040 C04D 100(2)
C04D C040 H040 130.2
C02C C045 C02I 117(3)
C02C C045 H045 121.4
C02I C045 H045 121.4
C9 C04D C040 115.7(18)
C9 C04D C03Y 120.0
C03Y C04D C040 124.0(18)
C04D C9 H9 120.0
C04D C9 C11 120.0
C11 C9 H9 120.0
C9 C11 H11 120.0
C9 C11 C20 120.0
C20 C11 H11 120.0
C11 C20 H20 120.0
C27 C20 C11 120.0
C27 C20 H20 120.0
C20 C27 H27 120.0
C20 C27 C03Y 120.0
C03Y C27 H27 120.0
C04D C03Y H03Y 120.0
C27 C03Y C04D 120.0
C27 C03Y H03Y 120.0

loop_
_geom_bond_atom_site_label_1
_geom_bond_atom_site_label_2
_geom_bond_distance
P001 O006 1.541(15)
P001 O008 1.524(16)
P001 O00C 1.493(16)
P001 O00N 1.603(19)
P002 O005 1.586(16)
P002 O00D 1.590(17)
P002 O00G 1.443(15)
P002 O00H 1.573(15)
P003 O009 1.557(16)
P003 O00M 1.585(18)
P003 O00O 1.461(18)
P003 O00R 1.573(16)
P004 O007 1.634(16)
P004 O00B 1.580(16)
P004 O00E 1.431(16)
P004 O00L 1.572(17)
O005 C01Q 1.46(3)
O006 C01I 1.54(3)
O007 C025 1.51(3)
O008 C014 1.44(3)
O009 C01X 1.50(3)
O00A C019 1.40(3)
O00A C01K 1.47(3)
O00B C02F 1.43(3)
O00D C01E 1.46(3)
O00F C00W 1.46(3)
O00F C00Z 1.38(3)
O00H C01N 1.49(2)
O00I C016 1.47(3)
O00I C01H 1.43(3)
O00J C01C 1.47(3)
O00J C01V 1.44(3)
O00K C01A 1.41(3)
O00K C02Q 1.43(3)
O00L C01F 1.53(3)
O00M C028 1.47(3)
O00N C022 1.50(3)
O00P C01G 1.44(3)
O00P C040 1.44(4)
O00Q C013 1.43(3)
O00Q C020 1.41(3)
O00R C026 1.52(3)
O00S C01S 1.46(3)
O00S C02D 1.44(3)
C00T H00T 0.9500
C00T C01J 1.3900
C00T C030 1.3900
C01J C01R 1.3900
C01J C022 1.49(2)
C01R H01S 0.9500
C01R C01Y 1.3900
C01Y H01Y 0.9500
C01Y C02P 1.3900
C02P H02P 0.9500
C02P C030 1.3900
C030 H030 0.9500
C00U H00U 0.9500
C00U C02T 1.3900
C00U C00Y 1.3900
C02T H02T 0.9500
C02T C036 1.3900
C036 H036 0.9500
C036 C033 1.3900
C033 H033 0.9500
C033 C02Z 1.3900
C02Z H02Z 0.9500
C02Z C00Y 1.3900
C00Y C01E 1.51(2)
C00V H00V 0.9500
C00V C017 1.3900
C00V C03K 1.3900
C017 C02E 1.3900
C017 C025 1.54(3)
C02E H02E 0.9500
C02E C02L 1.3900
C02L H02L 0.9500
C02L C02U 1.3900
C02U H02U 0.9500
C02U C03K 1.3900
C03K H03K 0.9500
C00W H00W 1.0000
C00W C014 1.55(3)
C00W C026 1.54(3)
C00X H00X 0.9500
C00X C02S 1.3900
C00X C03Q 1.3900
C02S C02X 1.3900
C02S C01H 1.52(3)
C02X H02X 0.9500
C02X C032 1.3900
C032 H032 0.9500
C032 C038 1.3900
C038 H038 0.9500
C038 C03Q 1.3900
C03Q H03Q 0.9500
C00Z H00Z 0.9500
C00Z C010 1.49(3)
C011 C02N 1.3900
C011 C015 1.3900
C011 C028 1.49(3)
C02N H02N 0.9500
C02N C02O 1.3900
C02O H02O 0.9500
C02O C034 1.3900
C034 H034 0.9500
C034 C03A 1.3900
C03A H03C 0.9500
C03A C015 1.3900
C015 H015 0.9500
C012 C01U 1.3900
C012 C046 1.3900
C012 C020 1.49(3)
C01U H01U 0.9500
C01U C024 1.3900
C024 H024 0.9500
C024 C02B 1.3900
C02B H02B 0.9500
C02B C03L 1.3900
C03L H03L 0.9500
C03L C046 1.3900
C046 H046 0.9500
C013 H013 1.0000
C013 C01C 1.52(3)
C013 C01F 1.53(3)
C014 H014 1.0000
C014 C01A 1.50(3)
C016 H016 1.0000
C016 C01F 1.43(3)
C016 C01Q 1.45(3)
C018 H01T 0.9900
C018 H01V 0.9900
C018 C022 1.58(3)
C018 C02H 1.55(3)
C019 H019 1.0000
C019 C01C 1.50(3)
C019 C01Q 1.58(3)
C01A H01W 1.0000
C01A C01G 1.53(3)
C01B C01D 1.3900
C01B C023 1.3900
C01B C01I 1.49(3)
C01D H01X 0.9500
C01D C02J 1.3900
C02J H02J 0.9500
C02J C039 1.3900
C039 H039 0.9500
C039 C03D 1.3900
C03D H03D 0.9500
C03D C023 1.3900
C023 H023 0.9500
C01C H01C 1.0000
C01E H01E 1.0000
C01E C01L 1.57(3)
C01F H01F 1.0000
C01G H01Z 1.0000
C01G C01S 1.47(3)
C01H H01A 0.9900
C01H H01B 0.9900
C01I H01 1.0000
C01I C02H 1.51(3)
C01K H01D 0.9900
C01K H01G 0.9900
C01K C037 1.54(3)
C01L H01H 0.9900
C01L H01I 0.9900
C01L C01W 1.55(3)
C01M C029 1.3900
C01M C03W 1.3900
C01M C02Q 1.53(3)
C029 H029 0.9500
C029 C02V 1.3900
C02V H02V 0.9500
C02V C03C 1.3900
C03C H03E 0.9500
C03C C03E 1.3900
C03E H03F 0.9500
C03E C03W 1.3900
C03W H03W 0.9500
C01N H01N 1.0000
C01N C01W 1.54(3)
C01N C035 1.49(3)
C01P H01P 0.9500
C01P C02C 1.36(4)
C01P C031 1.38(3)
C01Q H01Q 1.0000
C01S H0AA 1.0000
C01S C026 1.54(3)
C01T H01J 0.9900
C01T H01K 0.9900
C01T C025 1.46(3)
C01T C03G 1.47(3)
C01V H01L 0.9900
C01V H01M 0.9900
C01V C03V 1.51(3)
C01W H01O 0.9900
C01W H01R 0.9900
C01X H1AA 1.0000
C01X C03S 1.51(3)
C01X C02W 1.48(4)
C01Z H2AA 0.9500
C01Z C021 1.3900
C01Z C02G 1.3900
C021 H021 0.9500
C021 C03B 1.3900
C03B H03G 0.9500
C03B C03O 1.3900
C03O H03O 0.9500
C03O C042 1.3900
C042 H042 0.9500
C042 C02G 1.3900
C02G C02D 1.51(3)
C020 H02A 0.9900
C020 H02C 0.9900
C022 H022 1.0000
C025 H025 1.0000
C026 H026 1.0000
C027 H02H 0.9900
C027 H02K 0.9900
C027 C028 1.50(4)
C027 C02W 1.53(4)
C028 H028 1.0000
C02A H02D 0.9500
C02A C037 1.3900
C02A C03P 1.3900
C037 C03I 1.3900
C03I H03I 0.9500
C03I C03J 1.3900
C03J H03J 0.9500
C03J C03N 1.3900
C03N H03N 0.9500
C03N C03P 1.3900
C03P H03P 0.9500
C02C H02F 0.9500
C02C C045 1.41(4)
C02D H02Q 0.9900
C02D H02R 0.9900
C02F H02G 1.0000
C02F C03G 1.55(4)
C02F C03T 1.51(3)
C02H H02S 0.9900
C02H H02W 0.9900
C02I H02I 0.9500
C02I C035 1.35(3)
C02I C045 1.45(4)
C02K H02Y 0.9500
C02K C03H 1.3900
C02K C048 1.3900
C03H H03H 0.9500
C03H C03S 1.3900
C03S C03X 1.3900
C03X H03X 0.9500
C03X C044 1.3900
C044 H044 0.9500
C044 C048 1.3900
C048 H048 0.9500
C02M H02M 0.9500
C02M C03V 1.3900
C02M C04B 1.3900
C03V C041 1.3900
C041 H041 0.9500
C041 C047 1.3900
C047 H047 0.9500
C047 C049 1.3900
C049 H049 0.9500
C049 C04B 1.3900
C04B H04B 0.9500
C02Q H02 0.9500
C02W H3AA 0.9900
C02W H 0.9900
C02Y H4AA 0.9500
C02Y C03M 1.3900
C02Y C010 1.3900
C03M H03M 0.9500
C03M C02R 1.3900
C02R H5AA 0.9500
C02R C03F 1.3900
C03F H03S 0.9500
C03F C01O 1.3900
C01O H6AA 0.9500
C01O C010 1.3900
C031 H031 0.9500
C031 C035 1.43(4)
C03G H03A 0.9900
C03G H03B 0.9900
C03R H03R 0.9500
C03R C03T 1.3900
C03R C04A 1.3900
C03T C03U 1.3900
C03U H03U 0.9500
C03U C03Z 1.3900
C03Z H03Z 0.9500
C03Z C043 1.3900
C043 H043 0.9500
C043 C04A 1.3900
C04A H04A 0.9500
C040 H040 0.9500
C040 C04D 1.63(4)
C045 H045 0.9500
C04D C9 1.3900
C04D C03Y 1.3900
C9 H9 0.9500
C9 C11 1.3900
C11 H11 0.9500
C11 C20 1.3900
C20 H20 0.9500
C20 C27 1.3900
C27 H27 0.9500
C27 C03Y 1.3900
C03Y H03Y 0.9500

loop_
_geom_torsion_atom_site_label_1
_geom_torsion_atom_site_label_2
_geom_torsion_atom_site_label_3
_geom_torsion_atom_site_label_4
_geom_torsion
P001 O006 C01I C01B 143.6(14)
P001 O006 C01I C02H -95.1(18)
P001 O008 C014 C00W 132.3(17)
P001 O008 C014 C01A -108(2)
P001 O00N C022 C01J 150.2(14)
P001 O00N C022 C018 -89(2)
P002 O005 C01Q C016 132.9(16)
P002 O005 C01Q C019 -106.7(17)
P002 O00D C01E C00Y 152.7(14)
P002 O00D C01E C01L -84(2)
P002 O00H C01N C01W -96.4(18)
P002 O00H C01N C035 145.6(15)
P003 O009 C01X C03S 157.9(15)
P003 O009 C01X C02W -84(2)
P003 O00M C028 C011 134.3(16)
P003 O00M C028 C027 -96(2)
P003 O00R C026 C00W -126.9(16)
P003 O00R C026 C01S 112.8(17)
P004 O007 C025 C017 136.1(14)
P004 O007 C025 C01T -96.9(19)
P004 O00B C02F C03G -79(2)
P004 O00B C02F C03T 163.0(15)
P004 O00L C01F C013 108.5(18)
P004 O00L C01F C016 -125.0(18)
O005 P002 O00D C01E -85.0(17)
O005 P002 O00H C01N 175.4(14)
O006 P001 O008 C014 -50.3(19)
O006 P001 O00N C022 30.4(18)
O006 C01I C02H C018 65(2)
O007 P004 O00B C02F 31(2)
O007 P004 O00L C01F 128.7(16)
O008 P001 O006 C01I 175.6(15)
O008 P001 O00N C022 -78.1(18)
O008 C014 C01A O00K -63(2)
O008 C014 C01A C01G 172.5(19)
O009 P003 O00M C028 50.8(18)
O009 P003 O00R C026 -122.4(15)
O009 C01X C03S C03H -165.4(14)
O009 C01X C03S C03X 27(2)
O009 C01X C02W C027 69(3)
O00A C019 C01C O00J 72(2)
O00A C019 C01C C013 -46(3)
O00A C019 C01Q O005 -62(2)
O00A C019 C01Q C016 58(2)
O00A C01K C037 C02A 41(2)
O00A C01K C037 C03I -140.3(15)
O00B P004 O007 C025 53.9(16)
O00B P004 O00L C01F -122.3(16)
O00B C02F C03G C01T 69(3)
O00B C02F C03T C03R 21(2)
O00B C02F C03T C03U -167.1(15)
O00C P001 O006 C01I -61.4(18)
O00C P001 O008 C014 -177.5(16)
O00C P001 O00N C022 158.1(16)
O00D P002 O005 C01Q 65.4(17)
O00D P002 O00H C01N 58.9(15)
O00D C01E C01L C01W 81(3)
O00E P004 O007 C025 -71.7(17)
O00E P004 O00B C02F 158.2(18)
O00E P004 O00L C01F 5(2)
O00F C00W C014 O008 -63(2)
O00F C00W C014 C01A 174.4(17)
O00F C00W C026 O00R 78.7(19)
O00F C00W C026 C01S -165.8(17)
O00F C00Z C010 C02Y -96.1(19)
O00F C00Z C010 C01O 87(2)
O00G P002 O005 C01Q -174.0(15)
O00G P002 O00D C01E 154.6(15)
O00G P002 O00H C01N -64.2(16)
O00H P002 O005 C01Q -48.4(17)
O00H P002 O00D C01E 26.9(18)
O00H C01N C01W C01L 73(2)
O00H C01N C035 C02I -136(2)
O00H C01N C035 C031 42(3)
O00I C016 C01F O00L 71(2)
O00I C016 C01F C013 -170.6(17)
O00I C016 C01Q O005 -64(2)
O00I C016 C01Q C019 177.4(16)
O00J C01V C03V C02M 19(3)
O00J C01V C03V C041 -158.7(16)
O00K C01A C01G O00P 65(3)
O00K C01A C01G C01S -55(2)
O00L P004 O007 C025 164.3(14)
O00L P004 O00B C02F -73.0(19)
O00M P003 O009 C01X 36.1(19)
O00M P003 O00R C026 129.1(15)
O00N P001 O006 C01I 60.9(16)
O00N P001 O008 C014 60.0(18)
O00O P003 O009 C01X 161.7(17)
O00O P003 O00M C028 -71.2(18)
O00O P003 O00R C026 3(2)
O00P C01G C01S O00S 64(2)
O00P C01G C01S C026 -176.0(18)
O00P C040 C04D C9 -105(2)
O00P C040 C04D C03Y 69(3)
O00Q C013 C01C O00J 64(2)
O00Q C013 C01C C019 -178.1(17)
O00Q C013 C01F O00L -72(2)
O00Q C013 C01F C016 168.1(19)
O00R P003 O009 C01X -68.5(19)
O00R P003 O00M C028 161.4(16)
O00S C01S C026 O00R -74(2)
O00S C01S C026 C00W 172.2(18)
C00T C01J C01R C01Y 0.0
C00T C01J C022 O00N 48(2)
C00T C01J C022 C018 -69(2)
C01J C00T C030 C02P 0.0
C01J C01R C01Y C02P 0.0
C01R C01J C022 O00N -134.8(14)
C01R C01J C022 C018 108.7(18)
C01R C01Y C02P C030 0.0
C01Y C02P C030 C00T 0.0
C030 C00T C01J C01R 0.0
C030 C00T C01J C022 177.6(18)
C00U C02T C036 C033 0.0
C00U C00Y C01E O00D 48(2)
C00U C00Y C01E C01L -73(2)
C02T C00U C00Y C02Z 0.0
C02T C00U C00Y C01E -177.6(15)
C02T C036 C033 C02Z 0.0
C036 C033 C02Z C00Y 0.0
C033 C02Z C00Y C00U 0.0
C033 C02Z C00Y C01E 177.6(16)
C02Z C00Y C01E O00D -129.9(15)
C02Z C00Y C01E C01L 109(2)
C00Y C00U C02T C036 0.0
C00Y C01E C01L C01W -158(2)
C00V C017 C02E C02L 0.0
C00V C017 C025 O007 75(2)
C00V C017 C025 C01T -44(3)
C017 C00V C03K C02U 0.0
C017 C02E C02L C02U 0.0
C02E C017 C025 O007 -99.6(18)
C02E C017 C025 C01T 142(2)
C02E C02L C02U C03K 0.0
C02L C02U C03K C00V 0.0
C03K C00V C017 C02E 0.0
C03K C00V C017 C025 -174(2)
C00W O00F C00Z C010 -163.7(16)
C00W C014 C01A O00K 55(2)
C00W C014 C01A C01G -70(2)
C00X C02S C02X C032 0.0
C00X C02S C01H O00I -94(2)
C02S C00X C03Q C038 0.0
C02S C02X C032 C038 0.0
C02X C02S C01H O00I 87(2)
C02X C032 C038 C03Q 0.0
C032 C038 C03Q C00X 0.0
C03Q C00X C02S C02X 0.0
C03Q C00X C02S C01H -178.1(18)
C00Z O00F C00W C014 121(2)
C00Z O00F C00W C026 -124(2)
C011 C02N C02O C034 0.0
C02N C011 C015 C03A 0.0
C02N C011 C028 O00M -92.6(19)
C02N C011 C028 C027 144.2(18)
C02N C02O C034 C03A 0.0
C02O C034 C03A C015 0.0
C034 C03A C015 C011 0.0
C015 C011 C02N C02O 0.0
C015 C011 C028 O00M 82(2)
C015 C011 C028 C027 -41(3)
C012 C01U C024 C02B 0.0
C01U C012 C046 C03L 0.0
C01U C012 C020 O00Q 42(2)
C01U C024 C02B C03L 0.0
C024 C02B C03L C046 0.0
C02B C03L C046 C012 0.0
C046 C012 C01U C024 0.0
C046 C012 C020 O00Q -140.2(15)
C013 O00Q C020 C012 176.7(18)
C014 C00W C026 O00R -165.2(16)
C014 C00W C026 C01S -50(2)
C014 C01A C01G O00P -174.1(18)
C014 C01A C01G C01S 65(2)
C016 O00I C01H C02S -166.6(19)
C019 O00A C01K C037 109(2)
C01A O00K C02Q C01M 108(2)
C01A C01G C01S O00S -175.3(17)
C01A C01G C01S C026 -56(2)
C01B C01D C02J C039 0.0
C01B C01I C02H C018 -177.8(18)
C01D C01B C023 C03D 0.0
C01D C01B C01I O006 -142.0(13)
C01D C01B C01I C02H 101.8(19)
C01D C02J C039 C03D 0.0
C02J C039 C03D C023 0.0
C039 C03D C023 C01B 0.0
C023 C01B C01D C02J 0.0
C023 C01B C01I O006 43(2)
C023 C01B C01I C02H -73(2)
C01C O00J C01V C03V -158.3(19)
C01C C013 C01F O00L 168.5(17)
C01C C013 C01F C016 49(3)
C01C C019 C01Q O005 176.2(17)
C01C C019 C01Q C016 -64(2)
C01E C01L C01W C01N -66(3)
C01F C013 C01C O00J -176.7(16)
C01F C013 C01C C019 -58(2)
C01F C016 C01Q O005 173.5(18)
C01F C016 C01Q C019 55(2)
C01G O00P C040 C04D -178.3(18)
C01G C01S C026 O00R 164.7(18)
C01G C01S C026 C00W 51(3)
C01H O00I C016 C01F -123(2)
C01H O00I C016 C01Q 113(2)
C01H C02S C02X C032 178.2(16)
C01I C01B C01D C02J -174.9(18)
C01I C01B C023 C03D 174.8(19)
C01K O00A C019 C01C -67(3)
C01K O00A C019 C01Q 179.7(18)
C01K C037 C03I C03J -178.7(18)
C01M C029 C02V C03C 0.0
C029 C01M C03W C03E 0.0
C029 C01M C02Q O00K -142.5(15)
C029 C02V C03C C03E 0.0
C02V C03C C03E C03W 0.0
C03C C03E C03W C01M 0.0
C03W C01M C029 C02V 0.0
C03W C01M C02Q O00K 36(2)
C01P C02C C045 C02I 6(4)
C01P C031 C035 C01N 178(2)
C01P C031 C035 C02I -4(4)
C01Q C016 C01F O00L -166.7(17)
C01Q C016 C01F C013 -49(3)
C01Q C019 C01C O00J -175.0(17)
C01Q C019 C01C C013 67(2)
C01S O00S C02D C02G 179.5(18)
C01V O00J C01C C013 -97(2)
C01V O00J C01C C019 143(2)
C01V C03V C041 C047 178(2)
C01W C01N C035 C02I 109(3)
C01W C01N C035 C031 -73(3)
C01X C03S C03X C044 167(2)
C01Z C021 C03B C03O 0.0
C01Z C02G C02D O00S 34(3)
C021 C01Z C02G C042 0.0
C021 C01Z C02G C02D 177(2)
C021 C03B C03O C042 0.0
C03B C03O C042 C02G 0.0
C03O C042 C02G C01Z 0.0
C03O C042 C02G C02D -176.8(19)
C042 C02G C02D O00S -149.3(15)
C02G C01Z C021 C03B 0.0
C020 O00Q C013 C01C -110(2)
C020 O00Q C013 C01F 132.4(19)
C020 C012 C01U C024 178(2)
C020 C012 C046 C03L -177.7(19)
C022 C01J C01R C01Y -177.7(17)
C022 C018 C02H C01I -59(3)
C025 C017 C02E C02L 174(2)
C025 C01T C03G C02F -62(3)
C026 C00W C014 O008 -178.0(17)
C026 C00W C014 C01A 59(2)
C028 C011 C02N C02O 175.0(19)
C028 C011 C015 C03A -175.1(18)
C028 C027 C02W C01X -58(3)
C02A C037 C03I C03J 0.0
C037 C02A C03P C03N 0.0
C037 C03I C03J C03N 0.0
C03I C03J C03N C03P 0.0
C03J C03N C03P C02A 0.0
C03P C02A C037 C01K 178.7(18)
C03P C02A C037 C03I 0.0
C02C C01P C031 C035 2(4)
C02D O00S C01S C01G -111(2)
C02D O00S C01S C026 124.8(19)
C02F C03T C03U C03Z -172(2)
C02H C018 C022 O00N 75(2)
C02H C018 C022 C01J -169.0(18)
C02K C03H C03S C01X -168.0(19)
C02K C03H C03S C03X 0.0
C03H C02K C048 C044 0.0
C03H C03S C03X C044 0.0
C03S C01X C02W C027 -175(2)
C03S C03X C044 C048 0.0
C03X C044 C048 C02K 0.0
C048 C02K C03H C03S 0.0
C02M C03V C041 C047 0.0
C03V C02M C04B C049 0.0
C03V C041 C047 C049 0.0
C041 C047 C049 C04B 0.0
C047 C049 C04B C02M 0.0
C04B C02M C03V C01V -177(2)
C04B C02M C03V C041 0.0
C02Q O00K C01A C014 173.7(18)
C02Q O00K C01A C01G -65(2)
C02Q C01M C029 C02V 178.2(18)
C02Q C01M C03W C03E -178.2(18)
C02W C01X C03S C03H 76(2)
C02W C01X C03S C03X -91(2)
C02W C027 C028 O00M 70(3)
C02W C027 C028 C011 -167(2)
C02Y C03M C02R C03F 0.0
C03M C02Y C010 C00Z -177.0(18)
C03M C02Y C010 C01O 0.0
C03M C02R C03F C01O 0.0
C02R C03F C01O C010 0.0
C03F C01O C010 C00Z 176.9(19)
C03F C01O C010 C02Y 0.0
C010 C02Y C03M C02R 0.0
C031 C01P C02C C045 -3(4)
C035 C01N C01W C01L -172(2)
C035 C02I C045 C02C -8(4)
C03G C01T C025 O007 77(3)
C03G C01T C025 C017 -165(2)
C03G C02F C03T C03R -97(2)
C03G C02F C03T C03U 74(2)
C03R C03T C03U C03Z 0.0
C03T C02F C03G C01T -173(2)
C03T C03R C04A C043 0.0
C03T C03U C03Z C043 0.0
C03U C03Z C043 C04A 0.0
C03Z C043 C04A C03R 0.0
C04A C03R C03T C02F 172(2)
C04A C03R C03T C03U 0.0
C040 O00P C01G C01A 136(2)
C040 O00P C01G C01S -106(2)
C040 C04D C9 C11 175(2)
C040 C04D C03Y C27 -174(2)
C045 C02I C035 C01N -175(2)
C045 C02I C035 C031 7(4)
C04D C9 C11 C20 0.0
C9 C04D C03Y C27 0.0
C9 C11 C20 C27 0.0
C11 C20 C27 C03Y 0.0
C20 C27 C03Y C04D 0.0
C03Y C04D C9 C11 0.0
